data_4122276
loop_
_publ_author_name
'Yao, Liao-Yuan'
'Hau, Franky Ka-Wah'
'Yam, Vivian Wing-Wah'

_publ_section_title
;
 Addition Reaction-Induced Cluster-to-Cluster Transformation: Controlled
 Self-Assembly of Luminescent Polynuclear Gold(I) \m3-Sulfido Clusters.
;
_journal_issue 30
_journal_name_full 'Journal of the American Chemical Society'
_journal_page_first 10801
_journal_page_last 10806
_journal_paper_doi 10.1021/ja505599v
_journal_volume 136
_journal_year 2014
_chemical_formula_moiety 'C104 H88 Au10 P8 S4, 2(F6P), C4 H10 O, 3(C2 H3 N)'
_chemical_formula_sum 'C114 H107 Au10 F12 N3 O P10 S4'
_chemical_formula_weight 4170.63
_chemical_name_systematic
; 
 ? 
;
_space_group_IT_number 2
_symmetry_cell_setting triclinic
_symmetry_space_group_name_Hall '-P 1'
_symmetry_space_group_name_H-M 'P -1'
_atom_sites_solution_hydrogens geom
_atom_sites_solution_primary direct
_atom_sites_solution_secondary difmap
_audit_creation_method SHELXL-97
_cell_angle_alpha 87.59(3)
_cell_angle_beta 76.89(3)
_cell_angle_gamma 72.40(3)
_cell_formula_units_Z 2
_cell_length_a 17.349(4)
_cell_length_b 19.217(4)
_cell_length_c 19.415(4)
_cell_measurement_temperature 153(2)
_cell_volume 6007(3)
_computing_structure_refinement 'SHELXL-97 (Sheldrick, 1997)'
_computing_structure_solution 'SHELXS-97 (Sheldrick, 1990)'
_diffrn_ambient_temperature 153(2)
_diffrn_measured_fraction_theta_full 0.940
_diffrn_measured_fraction_theta_max 0.940
_diffrn_radiation_source 'fine-focus sealed tube'
_diffrn_radiation_wavelength 0.74990
_diffrn_reflns_av_R_equivalents 0.0000
_diffrn_reflns_av_sigmaI/netI 0.0208
_diffrn_reflns_limit_h_max 19
_diffrn_reflns_limit_h_min 0
_diffrn_reflns_limit_k_max 21
_diffrn_reflns_limit_k_min -20
_diffrn_reflns_limit_l_max 21
_diffrn_reflns_limit_l_min -21
_diffrn_reflns_number 16956
_diffrn_reflns_theta_full 25.00
_diffrn_reflns_theta_max 25.00
_diffrn_reflns_theta_min 1.70
_exptl_absorpt_coefficient_mu 14.164
_exptl_absorpt_correction_T_max 0.044
_exptl_absorpt_correction_T_min 0.042
_exptl_absorpt_correction_type multi-scan
_exptl_absorpt_process_details sadabs
_exptl_crystal_density_diffrn 2.306
_exptl_crystal_density_method 'not measured'
_exptl_crystal_F_000 3864
_exptl_crystal_size_max 0.54
_exptl_crystal_size_mid 0.24
_exptl_crystal_size_min 0.22
_refine_diff_density_max 7.973
_refine_diff_density_min -7.447
_refine_diff_density_rms 0.603
_refine_ls_extinction_method none
_refine_ls_goodness_of_fit_ref 1.107
_refine_ls_hydrogen_treatment mixed
_refine_ls_matrix_type full
_refine_ls_number_parameters 1392
_refine_ls_number_reflns 16956
_refine_ls_number_restraints 2972
_refine_ls_restrained_S_all 1.025
_refine_ls_R_factor_all 0.0936
_refine_ls_R_factor_gt 0.0926
_refine_ls_shift/su_max 0.087
_refine_ls_shift/su_mean 0.002
_refine_ls_structure_factor_coef Fsqd
_refine_ls_weighting_details 'calc w=1/[\s^2^(Fo^2^)+(0.2000P)^2^+100.0000P] where P=(Fo^2^+2Fc^2^)/3'
_refine_ls_weighting_scheme calc
_refine_ls_wR_factor_gt 0.2466
_refine_ls_wR_factor_ref 0.2484
_reflns_number_gt 16381
_reflns_number_total 16956
_reflns_threshold_expression >2sigma(I)
_cod_data_source_file ja505599v_si_002.cif
_cod_data_source_block 1
_cod_depositor_comments
;
The following automatic conversions were performed:

'_symmetry_cell_setting' value 'Triclinic' changed to 'triclinic'
according to
/usr/data/users/saulius/crontab/automatic-downloads/rss-feeds/ACS/lib/dictionaries/cif_core.dic
dictionary named 'cif_core.dic' version 2.4.2 from 2011-04-26.

Automatic conversion script
Id: cif_fix_values 2281 2013-09-26 08:29:07Z andrius 

 Adding full bibliography for 4122276--4122277.cif.
;
_cod_original_cell_volume 6007(2)
_cod_database_code 4122276

loop_
_symmetry_equiv_pos_as_xyz
'x, y, z'
'-x, -y, -z'

loop_
_atom_site_label
_atom_site_type_symbol
_atom_site_fract_x
_atom_site_fract_y
_atom_site_fract_z
_atom_site_U_iso_or_equiv
_atom_site_adp_type
_atom_site_occupancy
_atom_site_symmetry_multiplicity
_atom_site_calc_flag
_atom_site_refinement_flags
C7 C 1.0317(11) 0.5974(10) 0.5009(10) 0.032(2) Uani 1 1 d U
H7 H 0.9829 0.6251 0.5329 0.039 Uiso 1 1 calc R
C67 C 1.0725(11) 0.5283(10) 0.5181(10) 0.032(2) Uani 1 1 d U
H67 H 1.0525 0.5094 0.5622 0.038 Uiso 1 1 calc R
C32 C 1.1415(11) 0.4865(9) 0.4726(9) 0.031(2) Uani 1 1 d U
H32 H 1.1677 0.4380 0.4848 0.037 Uiso 1 1 calc R
C8 C 1.1731(11) 0.5124(9) 0.4109(10) 0.0308(19) Uani 1 1 d U
H8 H 1.2234 0.4838 0.3813 0.037 Uiso 1 1 calc R
C6 C 1.0599(11) 0.6277(10) 0.4379(9) 0.030(2) Uani 1 1 d U
H6 H 1.0331 0.6764 0.4268 0.036 Uiso 1 1 calc R
Au7 Au 0.84116(3) 0.54351(3) 0.31895(3) 0.01877(18) Uani 1 1 d .
Au10 Au 0.91577(3) 0.74312(3) 0.18413(3) 0.02176(19) Uani 1 1 d .
Au6 Au 0.99799(3) 0.58371(3) 0.28483(3) 0.02013(18) Uani 1 1 d .
Au3 Au 0.72014(3) 0.91347(3) 0.35750(3) 0.02241(18) Uani 1 1 d .
Au8 Au 0.77470(3) 0.63378(3) 0.19280(3) 0.02098(18) Uani 1 1 d .
Au1 Au 0.76441(4) 0.76427(3) 0.09149(3) 0.02312(18) Uani 1 1 d .
Au4 Au 0.90025(4) 0.82508(3) 0.35551(3) 0.02350(18) Uani 1 1 d .
Au5 Au 1.06673(3) 0.71797(3) 0.27623(3) 0.01968(18) Uani 1 1 d .
Au9 Au 0.78989(3) 0.73344(3) 0.32172(3) 0.01888(18) Uani 1 1 d .
Au2 Au 0.72926(4) 0.88628(3) 0.20212(3) 0.02327(18) Uani 1 1 d .
P8 P 0.6798(2) 0.5745(2) 0.2360(2) 0.0184(8) Uani 1 1 d .
S3 S 0.6799(2) 0.82936(19) 0.3031(2) 0.0211(8) Uani 1 1 d .
P7 P 0.8137(2) 0.44658(19) 0.2783(2) 0.0201(8) Uani 1 1 d .
P4 P 0.8578(3) 0.8668(2) 0.4696(2) 0.0246(9) Uani 1 1 d .
S4 S 0.8752(2) 0.63636(19) 0.3680(2) 0.0190(7) Uani 1 1 d .
P2 P 0.7507(2) 0.9533(2) 0.1048(2) 0.0247(9) Uani 1 1 d .
P5 P 1.1667(2) 0.6245(2) 0.3080(2) 0.0205(8) Uani 1 1 d .
S1 S 0.8762(2) 0.6713(2) 0.1146(2) 0.0248(8) Uani 1 1 d .
P6 P 1.1239(2) 0.5124(2) 0.2276(2) 0.0186(8) Uani 1 1 d .
P3 P 0.7506(2) 1.0030(2) 0.4088(2) 0.0238(9) Uani 1 1 d .
P1 P 0.6588(2) 0.8551(2) 0.0632(2) 0.0250(9) Uani 1 1 d .
P10 P 0.4738(3) 0.3650(3) 0.3031(3) 0.0324(10) Uani 1 1 d .
P9 P 0.8064(4) 0.9154(4) 0.7963(4) 0.0668(18) Uani 1 1 d .
F12 F 0.4566(7) 0.3052(6) 0.2582(7) 0.049(3) Uani 1 1 d .
F9 F 0.3845(7) 0.3781(8) 0.3560(6) 0.056(3) Uani 1 1 d .
F11 F 0.4925(7) 0.4232(7) 0.3480(6) 0.051(3) Uani 1 1 d .
C11 C 0.7387(10) 0.4768(9) 0.2241(9) 0.0276(19) Uani 1 1 d U
F8 F 0.5612(8) 0.3567(8) 0.2471(7) 0.064(4) Uani 1 1 d .
C14 C 0.9058(11) 0.3828(9) 0.2224(10) 0.0310(19) Uani 1 1 d U
C15 C 0.9495(10) 0.4142(9) 0.1660(9) 0.030(2) Uani 1 1 d U
H15 H 0.9310 0.4651 0.1580 0.036 Uiso 1 1 calc R
C16 C 0.7453(12) 0.7881(10) 0.5146(11) 0.038(3) Uani 1 1 d U
H16 H 0.7777 0.7544 0.4769 0.046 Uiso 1 1 calc R
F7 F 0.4317(10) 0.4277(7) 0.2553(8) 0.066(4) Uani 1 1 d .
C19 C 0.5992(10) 0.5887(9) 0.1860(10) 0.030(2) Uani 1 1 d U
C20 C 0.7364(11) 0.4343(10) 0.1735(10) 0.033(3) Uani 1 1 d U
H20A H 0.7747 0.3866 0.1651 0.039 Uiso 1 1 calc R
H20B H 0.6964 0.4512 0.1456 0.039 Uiso 1 1 calc R
C22 C 0.5155(13) 0.9548(12) 0.1425(12) 0.047(2) Uani 1 1 d U
H22 H 0.5309 0.9907 0.1120 0.056 Uiso 1 1 calc R
F3 F 0.8956(11) 0.9197(8) 0.7850(10) 0.082(5) Uani 1 1 d .
C24 C 0.5641(13) 0.8860(11) 0.1350(11) 0.044(2) Uani 1 1 d U
C25 C 0.5445(10) 0.5457(10) 0.2000(10) 0.032(2) Uani 1 1 d U
H25 H 0.5489 0.5083 0.2337 0.039 Uiso 1 1 calc R
C27 C 0.7404(12) 1.1000(10) 0.0770(11) 0.037(2) Uani 1 1 d U
H27 H 0.7813 1.0814 0.0352 0.044 Uiso 1 1 calc R
C29 C 1.2602(11) 0.6463(10) 0.3172(10) 0.036(2) Uani 1 1 d U
C31 C 0.4839(11) 0.5619(10) 0.1610(10) 0.032(2) Uani 1 1 d U
H31 H 0.4465 0.5336 0.1683 0.038 Uiso 1 1 calc R
C33 C 0.6898(12) 0.9386(10) 0.0450(11) 0.038(2) Uani 1 1 d U
C34 C 0.7952(12) 1.0574(10) 0.3435(11) 0.038(2) Uani 1 1 d U
C35 C 0.7671(12) 0.8514(10) 0.5264(11) 0.039(2) Uani 1 1 d U
C36 C 0.7182(10) 0.3560(9) 0.3401(10) 0.0299(19) Uani 1 1 d U
H36 H 0.7038 0.3543 0.2959 0.036 Uiso 1 1 calc R
C37 C 0.9173(12) 0.9276(11) 0.0934(11) 0.041(2) Uani 1 1 d U
H37 H 0.9022 0.9314 0.1436 0.050 Uiso 1 1 calc R
C38 C 0.6047(11) 0.5284(10) 0.3655(10) 0.0322(19) Uani 1 1 d U
H38 H 0.6094 0.4858 0.3398 0.039 Uiso 1 1 calc R
F5 F 0.8210(10) 0.8665(8) 0.8637(7) 0.068(4) Uani 1 1 d .
C42 C 0.8765(12) 1.0038(10) 0.4741(10) 0.038(3) Uani 1 1 d U
H42A H 0.9250 0.9804 0.4910 0.046 Uiso 1 1 calc R
H42B H 0.8608 1.0551 0.4680 0.046 Uiso 1 1 calc R
C43 C 0.7574(11) 0.3612(10) 0.4694(10) 0.034(2) Uani 1 1 d U
H43 H 0.7686 0.3654 0.5145 0.041 Uiso 1 1 calc R
C44 C 0.8319(12) 0.9660(10) 0.4593(10) 0.036(2) Uani 1 1 d U
C45 C 1.2728(10) 0.5457(10) 0.1909(10) 0.034(3) Uani 1 1 d U
H45A H 1.2848 0.5172 0.1489 0.041 Uiso 1 1 calc R
H45B H 1.3116 0.5686 0.1991 0.041 Uiso 1 1 calc R
C46 C 0.6855(11) 0.3196(9) 0.3975(10) 0.032(2) Uani 1 1 d U
H46 H 0.6493 0.2933 0.3908 0.038 Uiso 1 1 calc R
C47 C 0.6302(10) 0.5864(9) 0.3308(9) 0.028(2) Uani 1 1 d U
C48 C 0.6228(13) 0.8350(11) -0.0113(11) 0.043(2) Uani 1 1 d U
C49 C 0.7941(11) 0.3948(9) 0.4148(9) 0.029(2) Uani 1 1 d U
H49 H 0.8336 0.4180 0.4204 0.035 Uiso 1 1 calc R
C50 C 1.0185(11) 0.3701(10) 0.1232(10) 0.034(2) Uani 1 1 d U
H50 H 1.0479 0.3897 0.0838 0.040 Uiso 1 1 calc R
C51 C 1.2028(10) 0.5536(9) 0.2377(9) 0.030(2) Uani 1 1 d U
C52 C 0.6721(12) 0.9815(11) -0.0089(11) 0.039(3) Uani 1 1 d U
H52A H 0.6917 1.0228 -0.0179 0.047 Uiso 1 1 calc R
H52B H 0.6399 0.9706 -0.0381 0.047 Uiso 1 1 calc R
C55 C 0.7509(13) 1.1287(11) 0.3290(11) 0.043(2) Uani 1 1 d U
H55 H 0.6973 1.1508 0.3579 0.052 Uiso 1 1 calc R
C56 C 0.7131(11) 1.0501(10) 0.1256(10) 0.036(2) Uani 1 1 d U
C58 C 0.7711(10) 0.3944(9) 0.3472(9) 0.0287(19) Uani 1 1 d U
C63 C 0.8577(11) 0.9338(10) 0.0564(10) 0.037(2) Uani 1 1 d U
C64 C 0.6528(12) 1.0782(10) 0.1842(11) 0.039(2) Uani 1 1 d U
H64 H 0.6301 1.0459 0.2146 0.046 Uiso 1 1 calc R
C65 C 0.6206(10) 0.6491(9) 0.3640(9) 0.031(2) Uani 1 1 d U
H65 H 0.6338 0.6884 0.3377 0.037 Uiso 1 1 calc R
F6 F 0.7938(12) 0.9641(11) 0.7276(10) 0.096(6) Uani 1 1 d .
C68 C 0.5474(13) 0.8361(12) 0.1848(11) 0.045(2) Uani 1 1 d U
H68 H 0.5835 0.7876 0.1829 0.054 Uiso 1 1 calc R
C69 C 0.5419(13) 0.8562(12) -0.0155(12) 0.046(2) Uani 1 1 d U
H69 H 0.5012 0.8814 0.0241 0.055 Uiso 1 1 calc R
F10 F 0.5158(11) 0.3031(8) 0.3494(11) 0.089(6) Uani 1 1 d .
C72 C 0.7093(12) 1.1742(10) 0.0890(11) 0.039(3) Uani 1 1 d U
H72 H 0.7276 1.2070 0.0560 0.047 Uiso 1 1 calc R
C73 C 0.6468(12) 1.2011(11) 0.1544(11) 0.039(2) Uani 1 1 d U
H73 H 0.6226 1.2520 0.1645 0.047 Uiso 1 1 calc R
C74 C 0.7028(11) 0.3195(9) 0.4638(10) 0.032(2) Uani 1 1 d U
H74 H 0.6804 0.2940 0.5023 0.039 Uiso 1 1 calc R
C75 C 0.9292(11) 0.3118(10) 0.2335(10) 0.034(2) Uani 1 1 d U
H75 H 0.8974 0.2918 0.2709 0.041 Uiso 1 1 calc R
C76 C 0.6767(13) 0.7765(11) 0.5585(11) 0.042(3) Uani 1 1 d U
H76 H 0.6642 0.7327 0.5519 0.051 Uiso 1 1 calc R
C77 C 1.0229(12) 0.8211(10) 0.4757(11) 0.037(2) Uani 1 1 d U
H77 H 1.0327 0.8157 0.4257 0.044 Uiso 1 1 calc R
C79 C 1.0014(11) 0.2662(10) 0.1897(10) 0.037(2) Uani 1 1 d U
H79 H 1.0184 0.2151 0.1967 0.044 Uiso 1 1 calc R
F4 F 0.7725(13) 0.9878(10) 0.8422(10) 0.102(6) Uani 1 1 d U
C81 C 0.9974(12) 0.8367(11) 0.6208(11) 0.042(3) Uani 1 1 d U
H81 H 0.9880 0.8463 0.6701 0.050 Uiso 1 1 calc R
C82 C 1.0465(11) 0.2960(10) 0.1372(10) 0.035(2) Uani 1 1 d U
H82 H 1.0976 0.2662 0.1097 0.042 Uiso 1 1 calc R
F2 F 0.8417(15) 0.8417(11) 0.7477(10) 0.110(7) Uani 1 1 d .
C84 C 0.8789(12) 0.9249(11) -0.0198(11) 0.041(2) Uani 1 1 d U
H84 H 0.8387 0.9259 -0.0462 0.049 Uiso 1 1 calc R
C85 C 0.4744(11) 0.6150(10) 0.1136(10) 0.037(2) Uani 1 1 d U
H85 H 0.4319 0.6231 0.0881 0.044 Uiso 1 1 calc R
C86 C 1.0767(13) 0.8101(10) 0.5814(11) 0.042(3) Uani 1 1 d U
H86 H 1.1221 0.7946 0.6039 0.050 Uiso 1 1 calc R
C87 C 0.9435(12) 0.8434(10) 0.5148(11) 0.039(2) Uani 1 1 d U
C89 C 1.0903(13) 0.8060(10) 0.5084(11) 0.040(3) Uani 1 1 d U
H89 H 1.1454 0.7930 0.4803 0.048 Uiso 1 1 calc R
C90 C 1.3228(11) 0.5948(11) 0.3411(11) 0.039(2) Uani 1 1 d U
H90 H 1.3188 0.5472 0.3518 0.046 Uiso 1 1 calc R
C92 C 1.3921(12) 0.6135(11) 0.3492(11) 0.043(3) Uani 1 1 d U
H92 H 1.4348 0.5790 0.3667 0.052 Uiso 1 1 calc R
C93 C 1.2635(13) 0.7165(12) 0.3025(12) 0.046(3) Uani 1 1 d U
H93 H 1.2177 0.7510 0.2889 0.056 Uiso 1 1 calc R
C94 C 0.5917(11) 0.6423(10) 0.1387(10) 0.034(2) Uani 1 1 d U
H94 H 0.6306 0.6692 0.1303 0.041 Uiso 1 1 calc R
C95 C 0.4732(13) 0.8604(12) 0.2396(12) 0.049(3) Uani 1 1 d U
H95 H 0.4596 0.8260 0.2730 0.058 Uiso 1 1 calc R
C96 C 0.9633(13) 0.9147(11) -0.0528(12) 0.046(3) Uani 1 1 d U
H96 H 0.9801 0.9134 -0.1030 0.055 Uiso 1 1 calc R
C97 C 0.5735(11) 0.5347(10) 0.4366(10) 0.037(2) Uani 1 1 d U
H97 H 0.5566 0.4959 0.4607 0.044 Uiso 1 1 calc R
C98 C 0.4429(14) 0.9744(13) 0.1942(12) 0.052(3) Uani 1 1 d U
H98 H 0.4044 1.0218 0.1952 0.062 Uiso 1 1 calc R
C99 C 0.6239(12) 1.1508(10) 0.2010(11) 0.041(2) Uani 1 1 d U
H99 H 0.5873 1.1673 0.2455 0.049 Uiso 1 1 calc R
N3 N 0.8452(16) 0.2701(15) 0.1023(14) 0.091(8) Uani 1 1 d D
C101 C 0.7151(12) 0.9015(11) 0.5801(11) 0.041(2) Uani 1 1 d U
H101 H 0.7294 0.9440 0.5881 0.050 Uiso 1 1 calc R
C102 C 0.6447(13) 0.8914(12) 0.6213(12) 0.047(3) Uani 1 1 d U
H102 H 0.6089 0.9273 0.6559 0.056 Uiso 1 1 calc R
C103 C 0.9302(13) 0.8499(10) 0.5887(11) 0.040(2) Uani 1 1 d U
H103 H 0.8752 0.8634 0.6170 0.048 Uiso 1 1 calc R
C104 C 0.8565(13) 1.1357(11) 0.2314(11) 0.043(3) Uani 1 1 d U
H104 H 0.8781 1.1616 0.1929 0.052 Uiso 1 1 calc R
C105 C 0.5906(11) 0.6568(11) 0.4389(10) 0.037(2) Uani 1 1 d U
H105 H 0.5873 0.6995 0.4638 0.045 Uiso 1 1 calc R
C106 C 0.7822(13) 1.1677(11) 0.2745(11) 0.044(2) Uani 1 1 d U
H106 H 0.7517 1.2165 0.2673 0.052 Uiso 1 1 calc R
C108 C 0.5153(14) 0.8428(12) -0.0754(12) 0.049(3) Uani 1 1 d U
H108 H 0.4588 0.8618 -0.0781 0.059 Uiso 1 1 calc R
C109 C 0.5294(11) 0.6594(10) 0.1020(10) 0.037(2) Uani 1 1 d U
H109 H 0.5231 0.6987 0.0704 0.044 Uiso 1 1 calc R
C111 C 0.4263(14) 0.9235(12) 0.2456(12) 0.051(3) Uani 1 1 d U
H111 H 0.3796 0.9377 0.2843 0.061 Uiso 1 1 calc R
C112 C 0.8654(13) 1.0291(11) 0.2964(11) 0.046(2) Uani 1 1 d U
H112 H 0.8933 0.9788 0.3001 0.055 Uiso 1 1 calc R
C113 C 0.5656(12) 0.5984(11) 0.4754(11) 0.040(3) Uani 1 1 d U
H113 H 0.5440 0.6021 0.5251 0.047 Uiso 1 1 calc R
C114 C 1.3984(13) 0.6800(12) 0.3325(12) 0.046(3) Uani 1 1 d U
H114 H 1.4472 0.6902 0.3371 0.056 Uiso 1 1 calc R
C115 C 1.0215(13) 0.9066(11) -0.0122(11) 0.046(3) Uani 1 1 d U
H115 H 1.0788 0.8942 -0.0348 0.055 Uiso 1 1 calc R
C116 C 1.3345(13) 0.7390(12) 0.3071(12) 0.047(3) Uani 1 1 d U
H116 H 1.3396 0.7862 0.2953 0.057 Uiso 1 1 calc R
C117 C 0.5730(14) 0.8019(12) -0.1291(12) 0.051(3) Uani 1 1 d U
H117 H 0.5567 0.7908 -0.1698 0.061 Uiso 1 1 calc R
C118 C 0.9702(14) 0.2691(13) -0.0071(12) 0.057(5) Uani 1 1 d DU
H11A H 0.9704 0.2367 -0.0448 0.086 Uiso 1 1 calc R
H11B H 1.0236 0.2525 0.0069 0.086 Uiso 1 1 calc R
H11C H 0.9613 0.3190 -0.0242 0.086 Uiso 1 1 calc R
C119 C 0.6255(13) 0.8243(11) 0.6111(11) 0.045(3) Uani 1 1 d U
H119 H 0.5784 0.8143 0.6404 0.054 Uiso 1 1 calc R
C120 C 0.6786(14) 0.7924(12) -0.0651(12) 0.049(3) Uani 1 1 d U
H120 H 0.7348 0.7734 -0.0613 0.059 Uiso 1 1 calc R
F1 F 0.7134(16) 0.9111(14) 0.8098(14) 0.131(8) Uani 1 1 d U
C122 C 0.9983(13) 0.9160(11) 0.0594(12) 0.045(3) Uani 1 1 d U
H122 H 1.0386 0.9146 0.0858 0.054 Uiso 1 1 calc R
C123 C 0.6576(14) 0.7754(13) -0.1254(12) 0.052(3) Uani 1 1 d U
H123 H 0.6985 0.7469 -0.1631 0.063 Uiso 1 1 calc R
C124 C 0.9022(12) 0.2680(11) 0.0551(10) 0.043(3) Uani 1 1 d DU
N1 N 0.201(2) 0.8923(17) 0.3781(17) 0.109(11) Uani 1 1 d D
C126 C 0.1468(18) 0.9095(17) 0.3470(17) 0.081(7) Uani 1 1 d DU
C128 C 0.9013(13) 1.0653(11) 0.2434(12) 0.047(3) Uani 1 1 d U
H128 H 0.9553 1.0429 0.2154 0.056 Uiso 1 1 calc R
C130 C 0.091(2) 0.9325(18) 0.2964(18) 0.090(8) Uani 1 1 d DU
H13A H 0.0395 0.9686 0.3197 0.135 Uiso 1 1 calc R
H13B H 0.0792 0.8898 0.2810 0.135 Uiso 1 1 calc R
H13C H 0.1191 0.9541 0.2552 0.135 Uiso 1 1 calc R
C132 C 0.744(3) 0.201(2) 0.885(3) 0.147(10) Uani 1 1 d DU
H13D H 0.7857 0.1637 0.9050 0.177 Uiso 1 1 calc R
H13E H 0.7699 0.2107 0.8364 0.177 Uiso 1 1 calc R
C135 C 0.670(3) 0.171(3) 0.883(3) 0.148(10) Uani 1 1 d DU
H13F H 0.6374 0.1711 0.9316 0.222 Uiso 1 1 calc R
H13G H 0.6916 0.1215 0.8631 0.222 Uiso 1 1 calc R
H13H H 0.6350 0.2028 0.8543 0.222 Uiso 1 1 calc R
C136 C 0.743(3) 0.370(2) 0.963(3) 0.147(11) Uani 1 1 d DU
H13I H 0.7711 0.4047 0.9402 0.220 Uiso 1 1 calc R
H13J H 0.7495 0.3637 1.0122 0.220 Uiso 1 1 calc R
H13K H 0.6841 0.3877 0.9628 0.220 Uiso 1 1 calc R
S2 S 0.9716(2) 0.8153(2) 0.2371(2) 0.0237(8) Uani 1 1 d .
C28 C 1.1516(10) 0.4228(9) 0.2663(9) 0.0276(19) Uani 1 1 d U
C57 C 1.0891(11) 0.3912(9) 0.2917(9) 0.030(2) Uani 1 1 d U
H57 H 1.0334 0.4174 0.2905 0.037 Uiso 1 1 calc R
C60 C 1.1068(11) 0.3229(9) 0.3182(9) 0.031(2) Uani 1 1 d U
H60 H 1.0639 0.3012 0.3348 0.038 Uiso 1 1 calc R
C61 C 1.1898(11) 0.2846(10) 0.3210(9) 0.032(2) Uani 1 1 d U
H61 H 1.2028 0.2365 0.3385 0.038 Uiso 1 1 calc R
C70 C 1.2511(11) 0.3169(9) 0.2984(9) 0.031(2) Uani 1 1 d U
H70 H 1.3065 0.2921 0.3018 0.037 Uiso 1 1 calc R
C138 C 1.2318(11) 0.3857(9) 0.2708(9) 0.0308(19) Uani 1 1 d U
H138 H 1.2744 0.4079 0.2545 0.037 Uiso 1 1 calc R
C91 C 0.5853(13) 1.0571(11) 0.4718(12) 0.047(3) Uani 1 1 d U
H91 H 0.5805 1.0228 0.4405 0.056 Uiso 1 1 calc R
C59 C 0.6628(13) 1.0606(11) 0.4714(11) 0.043(2) Uani 1 1 d U
C26 C 0.6722(13) 1.1053(11) 0.5190(11) 0.045(2) Uani 1 1 d U
H26 H 0.7256 1.1070 0.5217 0.054 Uiso 1 1 calc R
C144 C 0.6021(14) 1.1477(12) 0.5628(12) 0.052(3) Uani 1 1 d U
H144 H 0.6077 1.1805 0.5953 0.062 Uiso 1 1 calc R
C145 C 0.5228(14) 1.1458(12) 0.5624(12) 0.049(3) Uani 1 1 d U
H145 H 0.4755 1.1754 0.5946 0.059 Uiso 1 1 calc R
C146 C 0.5149(14) 1.0996(12) 0.5143(12) 0.051(3) Uani 1 1 d U
H146 H 0.4619 1.0976 0.5108 0.061 Uiso 1 1 calc R
C10 C 1.1388(10) 0.4947(9) 0.1330(9) 0.0282(18) Uani 1 1 d U
C1 C 1.0849(11) 0.5403(9) 0.0977(9) 0.030(2) Uani 1 1 d U
H1 H 1.0414 0.5803 0.1221 0.035 Uiso 1 1 calc R
C21 C 1.1317(11) 0.5820(10) 0.3901(10) 0.031(2) Uani 1 1 d U
C5 C 1.2026(11) 0.4384(9) 0.0979(9) 0.032(2) Uani 1 1 d U
H5 H 1.2404 0.4078 0.1231 0.038 Uiso 1 1 calc R
C3 C 1.1581(11) 0.4707(9) -0.0099(10) 0.032(2) Uani 1 1 d U
H3 H 1.1644 0.4628 -0.0591 0.039 Uiso 1 1 calc R
C2 C 1.0936(11) 0.5282(9) 0.0259(9) 0.030(2) Uani 1 1 d U
H2 H 1.0554 0.5593 0.0014 0.036 Uiso 1 1 calc R
C4 C 1.2135(11) 0.4247(10) 0.0257(9) 0.032(2) Uani 1 1 d U
H4 H 1.2577 0.3849 0.0017 0.039 Uiso 1 1 calc R
C131 C 0.783(3) 0.295(2) 0.923(3) 0.146(10) Uani 1 1 d DU
H13L H 0.8082 0.3007 0.8725 0.175 Uiso 1 1 calc R
H13M H 0.8256 0.2615 0.9450 0.175 Uiso 1 1 calc R
N2 N 0.596(4) 0.541(4) 0.954(4) 0.25(2) Uani 1 1 d DU
C148 C 0.459(5) 0.629(4) 0.922(4) 0.25(2) Uani 1 1 d DU
H14A H 0.4173 0.6135 0.9559 0.371 Uiso 1 1 calc R
H14B H 0.4578 0.6176 0.8737 0.371 Uiso 1 1 calc R
H14C H 0.4483 0.6821 0.9276 0.371 Uiso 1 1 calc R
C147 C 0.544(4) 0.590(4) 0.935(5) 0.24(2) Uani 1 1 d DU
O1 O 0.712(2) 0.2671(15) 0.9284(17) 0.130(10) Uani 1 1 d D

loop_
_atom_site_aniso_label
_atom_site_aniso_U_11
_atom_site_aniso_U_22
_atom_site_aniso_U_33
_atom_site_aniso_U_23
_atom_site_aniso_U_13
_atom_site_aniso_U_12
C7 0.029(4) 0.034(4) 0.036(4) -0.001(4) -0.006(4) -0.014(4)
C67 0.029(4) 0.035(4) 0.035(4) 0.001(4) -0.006(4) -0.014(3)
C32 0.030(4) 0.032(4) 0.034(4) 0.001(4) -0.008(4) -0.012(4)
C8 0.027(3) 0.034(3) 0.033(3) -0.003(3) -0.010(3) -0.010(3)
C6 0.028(4) 0.032(4) 0.033(4) -0.002(3) -0.005(3) -0.014(3)
Au7 0.0090(3) 0.0157(3) 0.0302(4) -0.0043(2) -0.0014(2) -0.0031(2)
Au10 0.0120(3) 0.0209(3) 0.0303(4) -0.0009(2) 0.0004(2) -0.0055(2)
Au6 0.0066(3) 0.0233(3) 0.0276(4) -0.0084(2) 0.0021(2) -0.0035(2)
Au3 0.0146(3) 0.0176(3) 0.0330(4) -0.0018(2) -0.0007(2) -0.0049(2)
Au8 0.0095(3) 0.0187(3) 0.0318(4) -0.0009(2) 0.0006(2) -0.0036(2)
Au1 0.0164(3) 0.0185(3) 0.0328(4) -0.0035(2) -0.0020(3) -0.0048(2)
Au4 0.0169(3) 0.0193(3) 0.0327(4) -0.0013(2) -0.0042(3) -0.0037(2)
Au5 0.0088(3) 0.0210(3) 0.0272(4) -0.0014(2) 0.0003(2) -0.0044(2)
Au9 0.0101(3) 0.0169(3) 0.0283(4) -0.0030(2) 0.0001(2) -0.0048(2)
Au2 0.0188(3) 0.0210(3) 0.0323(4) -0.0003(2) -0.0063(3) -0.0089(2)
P8 0.0077(17) 0.0150(18) 0.029(2) -0.0045(15) 0.0001(15) -0.0013(14)
S3 0.0111(17) 0.0167(17) 0.034(2) -0.0003(15) -0.0013(15) -0.0043(14)
P7 0.0120(18) 0.0111(17) 0.036(2) -0.0030(15) -0.0051(16) -0.0011(14)
P4 0.027(2) 0.0177(19) 0.029(2) 0.0000(16) -0.0056(17) -0.0073(16)
S4 0.0081(16) 0.0161(17) 0.029(2) -0.0041(14) 0.0018(14) -0.0013(13)
P2 0.018(2) 0.026(2) 0.031(2) -0.0004(17) -0.0051(16) -0.0083(16)
P5 0.0084(17) 0.025(2) 0.026(2) -0.0012(16) -0.0012(15) -0.0040(15)
S1 0.0128(18) 0.027(2) 0.033(2) -0.0043(16) 0.0016(15) -0.0072(15)
P6 0.0080(17) 0.0186(19) 0.027(2) -0.0062(15) 0.0000(15) -0.0029(14)
P3 0.020(2) 0.0172(19) 0.031(2) -0.0033(16) 0.0013(16) -0.0067(15)
P1 0.017(2) 0.021(2) 0.036(2) -0.0005(17) -0.0065(17) -0.0038(16)
P10 0.024(2) 0.034(2) 0.041(3) -0.0035(19) -0.0032(19) -0.0123(19)
P9 0.054(4) 0.066(4) 0.064(4) 0.001(3) -0.004(3) 0.000(3)
F12 0.036(6) 0.040(6) 0.070(8) -0.023(6) -0.004(5) -0.011(5)
F9 0.037(6) 0.088(9) 0.046(7) -0.023(6) 0.009(5) -0.034(6)
F11 0.039(6) 0.065(8) 0.052(7) -0.017(6) 0.005(5) -0.032(6)
C11 0.023(3) 0.029(3) 0.034(3) -0.002(3) -0.005(3) -0.012(3)
F8 0.037(7) 0.088(10) 0.068(9) -0.030(7) 0.009(6) -0.033(7)
C14 0.026(3) 0.030(3) 0.036(3) -0.002(3) -0.005(3) -0.007(3)
C15 0.025(3) 0.030(3) 0.035(3) -0.003(3) -0.007(3) -0.009(3)
C16 0.040(4) 0.039(4) 0.040(4) 0.003(4) -0.010(4) -0.016(4)
F7 0.087(10) 0.041(7) 0.073(10) -0.004(6) -0.038(8) -0.008(7)
C19 0.023(3) 0.033(3) 0.036(3) -0.001(3) -0.007(3) -0.009(3)
C20 0.023(5) 0.036(6) 0.041(6) -0.010(5) -0.008(5) -0.010(5)
C22 0.040(4) 0.048(4) 0.050(4) 0.000(3) -0.008(3) -0.012(3)
F3 0.088(12) 0.054(9) 0.104(13) -0.002(8) -0.032(10) -0.015(8)
C24 0.038(3) 0.047(4) 0.048(4) 0.000(3) -0.010(3) -0.014(3)
C25 0.025(3) 0.037(3) 0.037(4) -0.003(3) -0.008(3) -0.009(3)
C27 0.033(3) 0.037(3) 0.042(4) 0.002(3) -0.010(3) -0.011(3)
C29 0.027(3) 0.041(3) 0.042(4) -0.006(3) -0.008(3) -0.011(3)
C31 0.025(4) 0.037(4) 0.037(4) -0.004(4) -0.011(4) -0.010(4)
C33 0.034(3) 0.040(3) 0.043(3) 0.000(3) -0.011(3) -0.012(3)
C34 0.037(3) 0.035(3) 0.045(4) -0.002(3) -0.006(3) -0.017(3)
C35 0.040(4) 0.037(3) 0.042(4) 0.000(3) -0.010(3) -0.016(3)
C36 0.026(3) 0.030(3) 0.035(3) -0.002(3) -0.005(3) -0.011(3)
C37 0.034(4) 0.044(4) 0.046(4) 0.005(4) -0.008(4) -0.012(4)
C38 0.026(3) 0.034(3) 0.035(3) -0.002(3) -0.003(3) -0.009(3)
F5 0.079(10) 0.061(9) 0.054(9) 0.011(6) -0.023(7) 0.000(7)
C42 0.043(5) 0.031(5) 0.048(6) -0.001(5) -0.016(5) -0.018(5)
C43 0.031(4) 0.034(4) 0.036(4) -0.003(4) -0.006(4) -0.009(4)
C44 0.038(3) 0.033(3) 0.043(3) -0.003(3) -0.011(3) -0.018(3)
C45 0.019(5) 0.047(6) 0.037(6) -0.008(5) -0.005(5) -0.010(5)
C46 0.029(4) 0.029(4) 0.037(4) 0.001(4) -0.002(4) -0.013(3)
C47 0.021(3) 0.033(3) 0.032(3) -0.002(3) -0.005(3) -0.012(3)
C48 0.040(3) 0.045(3) 0.046(3) -0.005(3) -0.014(3) -0.013(3)
C49 0.028(3) 0.028(3) 0.033(4) -0.001(3) -0.004(3) -0.011(3)
C50 0.030(3) 0.032(3) 0.036(3) -0.003(3) -0.005(3) -0.006(3)
C51 0.024(3) 0.034(3) 0.034(3) -0.005(3) -0.006(3) -0.012(3)
C52 0.035(5) 0.042(5) 0.045(5) 0.000(5) -0.014(5) -0.014(5)
C55 0.040(4) 0.039(3) 0.048(4) 0.001(3) -0.004(3) -0.013(3)
C56 0.033(3) 0.037(3) 0.041(4) 0.000(3) -0.012(3) -0.010(3)
C58 0.025(3) 0.029(3) 0.033(3) -0.001(3) -0.006(3) -0.011(3)
C63 0.031(3) 0.039(4) 0.042(4) 0.004(3) -0.008(3) -0.012(3)
C64 0.036(4) 0.038(4) 0.041(4) -0.001(4) -0.010(3) -0.010(3)
C65 0.025(4) 0.035(4) 0.035(4) -0.006(4) -0.004(4) -0.012(3)
F6 0.103(14) 0.106(14) 0.079(12) 0.035(10) -0.031(10) -0.027(11)
C68 0.038(4) 0.048(4) 0.048(4) 0.001(3) -0.008(3) -0.014(3)
C69 0.043(4) 0.049(4) 0.049(4) -0.005(3) -0.015(3) -0.013(3)
F10 0.099(12) 0.047(8) 0.154(17) 0.039(9) -0.085(12) -0.034(8)
C72 0.037(4) 0.035(4) 0.042(4) 0.000(4) -0.009(4) -0.007(4)
C73 0.037(4) 0.038(4) 0.043(4) -0.003(4) -0.013(3) -0.008(3)
C74 0.031(4) 0.029(4) 0.035(4) 0.000(4) 0.000(4) -0.010(4)
C75 0.029(3) 0.032(3) 0.037(3) -0.001(3) -0.005(3) -0.006(3)
C76 0.042(4) 0.042(4) 0.045(4) 0.001(4) -0.011(4) -0.017(4)
C77 0.039(4) 0.034(4) 0.042(4) -0.004(3) -0.013(3) -0.015(3)
C79 0.032(4) 0.034(4) 0.039(4) -0.001(3) -0.004(3) -0.006(3)
F4 0.110(9) 0.086(8) 0.086(8) 0.001(7) -0.008(7) -0.005(7)
C81 0.041(4) 0.041(4) 0.044(4) 0.001(4) -0.011(4) -0.014(4)
C82 0.029(4) 0.032(4) 0.040(4) -0.001(3) -0.005(3) -0.005(3)
F2 0.153(19) 0.091(13) 0.080(12) -0.029(10) 0.002(12) -0.044(13)
C84 0.033(4) 0.043(4) 0.046(4) 0.001(3) -0.007(3) -0.014(3)
C85 0.029(4) 0.041(4) 0.041(4) 0.001(4) -0.012(4) -0.008(4)
C86 0.042(4) 0.038(4) 0.046(4) -0.002(4) -0.009(4) -0.013(4)
C87 0.041(3) 0.035(3) 0.043(4) 0.000(3) -0.010(3) -0.014(3)
C89 0.040(4) 0.038(4) 0.043(4) -0.001(4) -0.011(4) -0.013(4)
C90 0.029(3) 0.043(3) 0.043(4) -0.004(3) -0.009(3) -0.009(3)
C92 0.034(4) 0.048(4) 0.047(4) -0.007(4) -0.012(4) -0.009(4)
C93 0.036(4) 0.047(4) 0.053(4) -0.005(4) -0.008(4) -0.008(4)
C94 0.029(4) 0.038(4) 0.039(4) -0.001(3) -0.011(3) -0.013(3)
C95 0.041(4) 0.053(4) 0.052(4) 0.000(4) -0.007(4) -0.017(4)
C96 0.037(4) 0.048(4) 0.048(4) 0.003(4) -0.005(4) -0.010(4)
C97 0.029(4) 0.041(4) 0.037(4) 0.002(4) -0.002(3) -0.008(3)
C98 0.042(4) 0.055(4) 0.054(4) 0.002(4) -0.005(4) -0.011(4)
C99 0.038(4) 0.038(4) 0.044(4) -0.002(3) -0.009(3) -0.008(3)
N3 0.072(16) 0.090(18) 0.095(19) 0.003(14) 0.020(14) -0.028(14)
C101 0.042(3) 0.038(3) 0.044(3) -0.001(3) -0.007(3) -0.015(3)
C102 0.046(4) 0.045(4) 0.046(4) 0.000(4) -0.006(4) -0.012(4)
C103 0.041(3) 0.038(3) 0.044(4) -0.001(3) -0.009(3) -0.015(3)
C104 0.041(4) 0.040(4) 0.046(4) 0.001(4) -0.001(4) -0.015(4)
C105 0.029(4) 0.042(4) 0.038(4) -0.004(4) -0.002(4) -0.010(4)
C106 0.042(4) 0.039(4) 0.048(4) 0.002(3) -0.006(3) -0.011(3)
C108 0.046(4) 0.051(4) 0.051(4) -0.005(4) -0.013(4) -0.013(4)
C109 0.029(4) 0.039(4) 0.040(4) 0.001(4) -0.011(4) -0.005(4)
C111 0.042(4) 0.055(4) 0.053(4) -0.001(4) -0.006(4) -0.015(4)
C112 0.042(4) 0.039(4) 0.050(4) 0.003(4) -0.001(4) -0.011(3)
C113 0.031(4) 0.045(4) 0.038(4) -0.002(4) -0.001(4) -0.008(4)
C114 0.036(4) 0.051(4) 0.051(4) -0.010(4) -0.009(4) -0.010(4)
C115 0.035(4) 0.048(4) 0.050(4) 0.003(4) -0.006(4) -0.009(4)
C116 0.038(4) 0.047(4) 0.054(4) -0.004(4) -0.007(4) -0.011(4)
C117 0.049(4) 0.054(4) 0.050(4) -0.006(4) -0.014(4) -0.012(4)
C118 0.051(8) 0.050(8) 0.057(8) -0.012(7) 0.000(7) -0.001(7)
C119 0.043(4) 0.044(4) 0.046(4) 0.004(4) -0.006(4) -0.015(4)
C120 0.046(4) 0.051(4) 0.049(4) -0.006(4) -0.013(4) -0.011(4)
F1 0.116(10) 0.135(11) 0.140(11) 0.024(8) -0.033(8) -0.035(8)
C122 0.036(4) 0.047(4) 0.050(4) 0.002(4) -0.008(4) -0.010(4)
C123 0.050(4) 0.055(4) 0.050(4) -0.007(4) -0.014(4) -0.010(4)
C124 0.039(4) 0.039(4) 0.043(4) -0.001(4) -0.002(4) -0.006(4)
N1 0.14(3) 0.12(2) 0.11(2) 0.030(18) -0.09(2) -0.06(2)
C126 0.083(10) 0.081(10) 0.085(10) -0.003(8) -0.025(8) -0.028(8)
C128 0.043(4) 0.042(4) 0.049(4) 0.004(4) -0.001(4) -0.011(4)
C130 0.089(13) 0.083(12) 0.105(14) -0.005(11) -0.029(11) -0.030(11)
C132 0.146(11) 0.149(11) 0.147(11) 0.005(7) -0.034(7) -0.044(7)
C135 0.145(14) 0.150(14) 0.151(14) 0.007(11) -0.037(11) -0.044(10)
C136 0.146(14) 0.149(13) 0.148(14) 0.006(10) -0.034(11) -0.048(11)
S2 0.0122(17) 0.0241(19) 0.036(2) 0.0040(16) -0.0035(15) -0.0095(15)
C28 0.024(3) 0.030(3) 0.030(3) -0.004(3) -0.007(3) -0.010(3)
C57 0.024(3) 0.035(3) 0.031(3) -0.001(3) -0.004(3) -0.009(3)
C60 0.028(4) 0.033(4) 0.033(4) 0.001(3) -0.004(3) -0.011(3)
C61 0.029(4) 0.034(4) 0.032(4) 0.000(4) -0.006(4) -0.008(4)
C70 0.027(4) 0.035(4) 0.031(4) -0.002(4) -0.008(4) -0.007(3)
C138 0.026(3) 0.034(3) 0.033(3) -0.004(3) -0.006(3) -0.009(3)
C91 0.042(4) 0.045(4) 0.051(4) -0.007(4) -0.003(4) -0.014(4)
C59 0.040(3) 0.040(3) 0.048(3) -0.004(3) -0.004(3) -0.014(3)
C26 0.042(4) 0.044(4) 0.049(4) -0.007(3) -0.004(3) -0.014(3)
C144 0.047(4) 0.050(4) 0.052(4) -0.008(4) -0.002(4) -0.010(4)
C145 0.045(4) 0.046(4) 0.050(4) -0.008(4) -0.001(4) -0.011(4)
C146 0.044(4) 0.050(4) 0.054(4) -0.006(4) -0.002(4) -0.013(4)
C10 0.024(3) 0.031(3) 0.031(3) -0.004(3) -0.006(3) -0.010(3)
C1 0.029(4) 0.030(4) 0.029(4) -0.005(3) -0.007(3) -0.007(3)
C21 0.027(3) 0.034(3) 0.035(3) -0.004(3) -0.008(3) -0.012(3)
C5 0.028(3) 0.034(3) 0.033(3) -0.005(3) -0.004(3) -0.008(3)
C3 0.033(4) 0.032(4) 0.032(4) -0.007(4) -0.003(4) -0.011(4)
C2 0.029(4) 0.030(4) 0.031(4) -0.004(4) -0.006(4) -0.009(3)
C4 0.029(4) 0.035(4) 0.032(4) -0.007(4) -0.003(4) -0.011(4)
C131 0.143(11) 0.150(11) 0.146(11) 0.005(7) -0.033(7) -0.047(7)
N2 0.25(2) 0.25(2) 0.25(2) 0.005(9) -0.058(11) -0.073(10)
C148 0.25(2) 0.24(3) 0.24(3) 0.004(14) -0.056(14) -0.065(14)
C147 0.25(2) 0.24(2) 0.24(2) 0.003(9) -0.054(10) -0.073(10)
O1 0.14(3) 0.100(19) 0.16(3) 0.049(18) -0.05(2) -0.051(18)

loop_
_atom_type_symbol
_atom_type_description
_atom_type_scat_dispersion_real
_atom_type_scat_dispersion_imag
_atom_type_scat_source
C C 0.0033 0.0016 'International Tables Vol C Tables 4.2.6.8 and 6.1.1.4'
H H 0.0000 0.0000 'International Tables Vol C Tables 4.2.6.8 and 6.1.1.4'
Au Au -2.0133 8.8022 'International Tables Vol C Tables 4.2.6.8 and 6.1.1.4'
F F 0.0171 0.0103 'International Tables Vol C Tables 4.2.6.8 and 6.1.1.4'
P P 0.1023 0.0942 'International Tables Vol C Tables 4.2.6.8 and 6.1.1.4'
S S 0.1246 0.1234 'International Tables Vol C Tables 4.2.6.8 and 6.1.1.4'
N N 0.0061 0.0033 'International Tables Vol C Tables 4.2.6.8 and 6.1.1.4'
O O 0.0106 0.0060 'International Tables Vol C Tables 4.2.6.8 and 6.1.1.4'

loop_
_geom_angle_atom_site_label_1
_geom_angle_atom_site_label_2
_geom_angle_atom_site_label_3
_geom_angle
C67 C7 C6 121.4(17)
C67 C7 H7 119.3
C6 C7 H7 119.3
C32 C67 C7 120.7(18)
C32 C67 H67 119.6
C7 C67 H67 119.6
C8 C32 C67 121.2(17)
C8 C32 H32 119.4
C67 C32 H32 119.4
C32 C8 C21 119.8(17)
C32 C8 H8 120.1
C21 C8 H8 120.1
C7 C6 C21 116.8(17)
C7 C6 H6 121.6
C21 C6 H6 121.6
P7 Au7 S4 174.88(14)
P7 Au7 Au6 128.94(10)
S4 Au7 Au6 50.36(9)
P7 Au7 Au8 87.95(11)
S4 Au7 Au8 97.13(10)
Au6 Au7 Au8 92.94(3)
S2 Au10 S1 170.59(14)
S2 Au10 Au9 92.99(10)
S1 Au10 Au9 96.40(10)
P6 Au6 S4 164.88(14)
P6 Au6 Au7 126.45(10)
S4 Au6 Au7 50.55(9)
P6 Au6 Au5 90.24(10)
S4 Au6 Au5 96.36(9)
Au7 Au6 Au5 142.36(3)
P3 Au3 S3 175.37(14)
P3 Au3 Au2 129.37(11)
S3 Au3 Au2 49.11(10)
P3 Au3 Au4 84.45(11)
S3 Au3 Au4 99.96(9)
Au2 Au3 Au4 96.15(4)
P3 Au3 Au9 141.24(11)
S3 Au3 Au9 43.39(9)
Au2 Au3 Au9 70.86(4)
Au4 Au3 Au9 58.59(3)
P8 Au8 S1 160.46(14)
P8 Au8 Au1 129.86(10)
S1 Au8 Au1 47.97(10)
P8 Au8 Au7 76.11(10)
S1 Au8 Au7 112.73(11)
Au1 Au8 Au7 150.97(3)
P8 Au8 Au9 109.39(10)
S1 Au8 Au9 90.11(10)
Au1 Au8 Au9 91.02(3)
Au7 Au8 Au9 64.93(2)
P1 Au1 S1 177.12(15)
P1 Au1 Au2 75.92(11)
S1 Au1 Au2 105.76(11)
P1 Au1 Au8 134.43(11)
S1 Au1 Au8 47.98(10)
Au2 Au1 Au8 98.38(3)
P4 Au4 S2 157.74(14)
P4 Au4 Au3 80.08(11)
S2 Au4 Au3 106.12(10)
P4 Au4 Au5 130.50(11)
S2 Au4 Au5 48.04(10)
Au3 Au4 Au5 149.11(3)
P4 Au4 Au9 111.04(11)
S2 Au4 Au9 90.69(10)
Au3 Au4 Au9 65.20(3)
Au5 Au4 Au9 94.89(3)
P5 Au5 S2 175.87(14)
P5 Au5 Au4 135.14(10)
S2 Au5 Au4 48.50(10)
P5 Au5 Au6 75.45(10)
S2 Au5 Au6 107.03(9)
Au4 Au5 Au6 94.59(3)
S4 Au9 S3 164.73(13)
S4 Au9 Au10 97.29(10)
S3 Au9 Au10 97.98(10)
S4 Au9 Au4 86.27(9)
S3 Au9 Au4 98.02(9)
Au10 Au9 Au4 71.99(3)
S4 Au9 Au8 94.08(10)
S3 Au9 Au8 91.69(10)
Au10 Au9 Au8 69.44(3)
Au4 Au9 Au8 141.16(3)
S4 Au9 Au3 133.90(10)
S3 Au9 Au3 43.77(9)
Au10 Au9 Au3 95.26(4)
Au4 Au9 Au3 56.21(3)
Au8 Au9 Au3 131.75(3)
P2 Au2 S3 168.72(14)
P2 Au2 Au3 132.35(11)
S3 Au2 Au3 48.95(10)
P2 Au2 Au1 82.84(11)
S3 Au2 Au1 99.43(10)
Au3 Au2 Au1 142.71(3)
C19 P8 C11 105.8(8)
C19 P8 C47 108.6(8)
C11 P8 C47 104.6(8)
C19 P8 Au8 113.9(6)
C11 P8 Au8 104.8(5)
C47 P8 Au8 117.9(5)
Au9 S3 Au3 92.84(14)
Au9 S3 Au2 106.78(14)
Au3 S3 Au2 81.94(12)
C58 P7 C11 106.2(8)
C58 P7 C14 107.1(8)
C11 P7 C14 106.2(8)
C58 P7 Au7 113.7(6)
C11 P7 Au7 110.4(5)
C14 P7 Au7 112.8(6)
C35 P4 C87 110.1(9)
C35 P4 C44 105.7(9)
C87 P4 C44 104.9(8)
C35 P4 Au4 120.7(6)
C87 P4 Au4 111.8(7)
C44 P4 Au4 101.9(6)
Au9 S4 Au6 110.98(16)
Au9 S4 Au7 97.52(14)
Au6 S4 Au7 79.08(11)
C56 P2 C63 106.7(9)
C56 P2 C33 105.3(9)
C63 P2 C33 108.4(9)
C56 P2 Au2 112.0(6)
C63 P2 Au2 115.5(6)
C33 P2 Au2 108.5(6)
C21 P5 C51 107.0(8)
C21 P5 C29 106.1(8)
C51 P5 C29 105.4(8)
C21 P5 Au5 114.3(6)
C51 P5 Au5 107.6(6)
C29 P5 Au5 115.7(6)
Au10 S1 Au1 95.32(14)
Au10 S1 Au8 103.94(16)
Au1 S1 Au8 84.05(12)
C28 P6 C51 105.6(8)
C28 P6 C10 105.5(8)
C51 P6 C10 107.1(8)
C28 P6 Au6 111.8(6)
C51 P6 Au6 109.1(6)
C10 P6 Au6 117.2(6)
C34 P3 C59 110.5(9)
C34 P3 C44 103.4(9)
C59 P3 C44 105.3(9)
C34 P3 Au3 111.4(6)
C59 P3 Au3 113.3(7)
C44 P3 Au3 112.3(6)
C48 P1 C33 108.1(9)
C48 P1 C24 104.9(10)
C33 P1 C24 102.5(9)
C48 P1 Au1 115.1(7)
C33 P1 Au1 109.9(6)
C24 P1 Au1 115.3(7)
F10 P10 F7 179.5(12)
F10 P10 F11 89.4(8)
F7 P10 F11 90.8(7)
F10 P10 F12 89.6(8)
F7 P10 F12 90.1(7)
F11 P10 F12 178.9(8)
F10 P10 F9 91.9(10)
F7 P10 F9 88.6(8)
F11 P10 F9 90.0(6)
F12 P10 F9 90.6(6)
F10 P10 F8 92.0(10)
F7 P10 F8 87.6(9)
F11 P10 F8 89.4(6)
F12 P10 F8 90.0(6)
F9 P10 F8 176.1(9)
F3 P9 F4 90.5(11)
F3 P9 F1 178.8(13)
F4 P9 F1 88.8(13)
F3 P9 F5 88.7(10)
F4 P9 F5 92.3(10)
F1 P9 F5 90.3(11)
F3 P9 F6 90.2(10)
F4 P9 F6 88.3(11)
F1 P9 F6 90.8(12)
F5 P9 F6 178.8(11)
F3 P9 F2 89.1(11)
F4 P9 F2 178.9(12)
F1 P9 F2 91.6(14)
F5 P9 F2 88.8(10)
F6 P9 F2 90.6(12)
C20 C11 P7 121.3(14)
C20 C11 P8 123.8(14)
P7 C11 P8 114.1(9)
C75 C14 C15 121.9(17)
C75 C14 P7 122.5(14)
C15 C14 P7 115.6(13)
C50 C15 C14 118.4(17)
C50 C15 H15 120.8
C14 C15 H15 120.8
C76 C16 C35 118.7(19)
C76 C16 H16 120.6
C35 C16 H16 120.6
C94 C19 C25 121.9(16)
C94 C19 P8 118.5(13)
C25 C19 P8 119.5(13)
C11 C20 H20A 120.0
C11 C20 H20B 120.0
H20A C20 H20B 120.0
C24 C22 C98 120(2)
C24 C22 H22 119.7
C98 C22 H22 119.8
C22 C24 C68 119(2)
C22 C24 P1 122.5(17)
C68 C24 P1 117.9(16)
C31 C25 C19 115.4(17)
C31 C25 H25 122.3
C19 C25 H25 122.3
C72 C27 C56 121.9(18)
C72 C27 H27 119.0
C56 C27 H27 119.0
C93 C29 C90 121.7(18)
C93 C29 P5 117.6(15)
C90 C29 P5 120.7(15)
C85 C31 C25 124.4(17)
C85 C31 H31 117.8
C25 C31 H31 117.8
C52 C33 P2 124.4(15)
C52 C33 P1 122.6(15)
P2 C33 P1 112.9(11)
C112 C34 C55 114.0(19)
C112 C34 P3 122.2(16)
C55 C34 P3 122.5(15)
C101 C35 C16 118.7(18)
C101 C35 P4 122.0(14)
C16 C35 P4 119.2(15)
C58 C36 C46 120.1(17)
C58 C36 H36 120.0
C46 C36 H36 120.0
C63 C37 C122 121(2)
C63 C37 H37 119.5
C122 C37 H37 119.5
C97 C38 C47 118.6(17)
C97 C38 H38 120.7
C47 C38 H38 120.7
C44 C42 H42A 120.0
C44 C42 H42B 120.0
H42A C42 H42B 120.0
C49 C43 C74 124.4(18)
C49 C43 H43 117.8
C74 C43 H43 117.8
C42 C44 P4 122.8(16)
C42 C44 P3 122.5(16)
P4 C44 P3 113.5(9)
C51 C45 H45A 120.0
C51 C45 H45B 120.0
H45A C45 H45B 120.0
C36 C46 C74 123.9(16)
C36 C46 H46 118.1
C74 C46 H46 118.1
C65 C47 C38 122.9(17)
C65 C47 P8 118.8(13)
C38 C47 P8 118.3(13)
C120 C48 C69 117(2)
C120 C48 P1 118.4(16)
C69 C48 P1 124.2(17)
C43 C49 C58 118.0(16)
C43 C49 H49 121.0
C58 C49 H49 121.0
C15 C50 C82 120.0(18)
C15 C50 H50 120.0
C82 C50 H50 120.0
C45 C51 P6 123.8(14)
C45 C51 P5 120.8(13)
P6 C51 P5 113.9(9)
C33 C52 H52A 120.0
C33 C52 H52B 120.0
H52A C52 H52B 120.0
C106 C55 C34 122.4(19)
C106 C55 H55 118.8
C34 C55 H55 118.8
C64 C56 C27 117.8(17)
C64 C56 P2 121.6(15)
C27 C56 P2 120.3(15)
C36 C58 C49 119.1(16)
C36 C58 P7 124.2(14)
C49 C58 P7 116.7(12)
C37 C63 C84 121.0(18)
C37 C63 P2 118.6(15)
C84 C63 P2 120.4(14)
C56 C64 C99 122.5(19)
C56 C64 H64 118.7
C99 C64 H64 118.7
C47 C65 C105 119.8(17)
C47 C65 H65 120.1
C105 C65 H65 120.1
C24 C68 C95 117(2)
C24 C68 H68 121.3
C95 C68 H68 121.3
C48 C69 C108 123(2)
C48 C69 H69 118.3
C108 C69 H69 118.3
C27 C72 C73 117.7(18)
C27 C72 H72 121.2
C73 C72 H72 121.2
C99 C73 C72 118.5(18)
C99 C73 H73 120.7
C72 C73 H73 120.7
C46 C74 C43 114.4(16)
C46 C74 H74 122.8
C43 C74 H74 122.8
C14 C75 C79 119.6(18)
C14 C75 H75 120.2
C79 C75 H75 120.2
C119 C76 C16 123.5(19)
C119 C76 H76 118.3
C16 C76 H76 118.3
C87 C77 C89 120.7(18)
C87 C77 H77 119.7
C89 C77 H77 119.7
C82 C79 C75 119.3(17)
C82 C79 H79 120.4
C75 C79 H79 120.4
C86 C81 C103 120.2(19)
C86 C81 H81 119.9
C103 C81 H81 119.9
C79 C82 C50 120.5(17)
C79 C82 H82 119.7
C50 C82 H82 119.7
C96 C84 C63 115.9(18)
C96 C84 H84 122.0
C63 C84 H84 122.0
C31 C85 C109 119.1(17)
C31 C85 H85 120.5
C109 C85 H85 120.5
C81 C86 C89 119.4(19)
C81 C86 H86 120.3
C89 C86 H86 120.3
C77 C87 C103 118.8(18)
C77 C87 P4 119.1(15)
C103 C87 P4 122.1(15)
C86 C89 C77 120.1(19)
C86 C89 H89 119.9
C77 C89 H89 119.9
C92 C90 C29 119.4(19)
C92 C90 H90 120.3
C29 C90 H90 120.3
C114 C92 C90 120(2)
C114 C92 H92 120.0
C90 C92 H92 120.0
C29 C93 C116 122(2)
C29 C93 H93 119.0
C116 C93 H93 119.0
C19 C94 C109 122.0(17)
C19 C94 H94 119.0
C109 C94 H94 119.0
C111 C95 C68 123(2)
C111 C95 H95 118.3
C68 C95 H95 118.3
C115 C96 C84 120(2)
C115 C96 H96 119.9
C84 C96 H96 119.9
C38 C97 C113 121.1(18)
C38 C97 H97 119.4
C113 C97 H97 119.5
C22 C98 C111 119(2)
C22 C98 H98 120.3
C111 C98 H98 120.3
C64 C99 C73 121.1(19)
C64 C99 H99 119.5
C73 C99 H99 119.5
C102 C101 C35 122.1(19)
C102 C101 H101 118.9
C35 C101 H101 118.9
C101 C102 C119 118.5(19)
C101 C102 H102 120.7
C119 C102 H102 120.7
C81 C103 C87 120.2(19)
C81 C103 H103 119.9
C87 C103 H103 119.9
C106 C104 C128 120(2)
C106 C104 H104 120.0
C128 C104 H104 120.0
C113 C105 C65 118.1(17)
C113 C105 H105 121.0
C65 C105 H105 121.0
C104 C106 C55 119(2)
C104 C106 H106 120.4
C55 C106 H106 120.4
C117 C108 C69 118(2)
C117 C108 H108 121.2
C69 C108 H108 121.2
C94 C109 C85 117.2(17)
C94 C109 H109 121.4
C85 C109 H109 121.4
C95 C111 C98 119(2)
C95 C111 H111 120.4
C98 C111 H111 120.4
C34 C112 C128 126(2)
C34 C112 H112 116.9
C128 C112 H112 116.9
C97 C113 C105 119.3(18)
C97 C113 H113 120.4
C105 C113 H113 120.4
C92 C114 C116 125(2)
C92 C114 H114 117.7
C116 C114 H114 117.7
C122 C115 C96 121(2)
C122 C115 H115 119.4
C96 C115 H115 119.4
C93 C116 C114 112.1(19)
C93 C116 H116 123.9
C114 C116 H116 123.9
C108 C117 C123 121(2)
C108 C117 H117 119.6
C123 C117 H117 119.6
C124 C118 H11A 109.5
C124 C118 H11B 109.5
H11A C118 H11B 109.5
C124 C118 H11C 109.5
H11A C118 H11C 109.5
H11B C118 H11C 109.5
C76 C119 C102 118.3(19)
C76 C119 H119 120.9
C102 C119 H119 120.9
C48 C120 C123 123(2)
C48 C120 H120 118.6
C123 C120 H120 118.6
C115 C122 C37 120(2)
C115 C122 H122 119.9
C37 C122 H122 119.9
C120 C123 C117 118(2)
C120 C123 H123 121.1
C117 C123 H123 121.1
N3 C124 C118 176(3)
N1 C126 C130 169(4)
C112 C128 C104 118(2)
C112 C128 H128 121.2
C104 C128 H128 121.2
C126 C130 H13A 109.5
C126 C130 H13B 109.5
H13A C130 H13B 109.5
C126 C130 H13C 109.5
H13A C130 H13C 109.5
H13B C130 H13C 109.5
O1 C132 C135 109(4)
O1 C132 H13D 109.9
C135 C132 H13D 109.9
O1 C132 H13E 110.0
C135 C132 H13E 110.0
H13D C132 H13E 108.4
C132 C135 H13F 109.5
C132 C135 H13G 109.5
H13F C135 H13G 109.5
C132 C135 H13H 109.4
H13F C135 H13H 109.5
H13G C135 H13H 109.5
C131 C136 H13I 109.5
C131 C136 H13J 109.5
H13I C136 H13J 109.5
C131 C136 H13K 109.5
H13I C136 H13K 109.5
H13J C136 H13K 109.5
Au10 S2 Au5 94.81(14)
Au10 S2 Au4 104.23(14)
Au5 S2 Au4 83.46(14)
C138 C28 C57 119.5(17)
C138 C28 P6 122.5(13)
C57 C28 P6 118.1(13)
C60 C57 C28 120.5(16)
C60 C57 H57 119.7
C28 C57 H57 119.7
C57 C60 C61 119.6(16)
C57 C60 H60 120.2
C61 C60 H60 120.2
C70 C61 C60 119.9(17)
C70 C61 H61 120.0
C60 C61 H61 120.0
C61 C70 C138 119.4(16)
C61 C70 H70 120.3
C138 C70 H70 120.3
C28 C138 C70 121.0(16)
C28 C138 H138 119.5
C70 C138 H138 119.5
C146 C91 C59 124(2)
C146 C91 H91 118.1
C59 C91 H91 118.1
C26 C59 C91 119.3(19)
C26 C59 P3 121.9(16)
C91 C59 P3 118.8(16)
C59 C26 C144 117(2)
C59 C26 H26 121.3
C144 C26 H26 121.3
C26 C144 C145 124(2)
C26 C144 H144 118.2
C145 C144 H144 118.2
C146 C145 C144 118(2)
C146 C145 H145 121.0
C144 C145 H145 121.0
C91 C146 C145 118(2)
C91 C146 H146 121.2
C145 C146 H146 121.2
C5 C10 C1 120.3(16)
C5 C10 P6 121.5(14)
C1 C10 P6 118.2(13)
C10 C1 C2 120.0(16)
C10 C1 H1 120.0
C2 C1 H1 120.0
C8 C21 C6 119.7(17)
C8 C21 P5 124.9(14)
C6 C21 P5 115.1(13)
C10 C5 C4 121.4(17)
C10 C5 H5 119.3
C4 C5 H5 119.3
C2 C3 C4 120.4(17)
C2 C3 H3 119.8
C4 C3 H3 119.8
C1 C2 C3 119.8(17)
C1 C2 H2 120.1
C3 C2 H2 120.1
C3 C4 C5 118.1(16)
C3 C4 H4 121.0
C5 C4 H4 120.9
O1 C131 C136 103(3)
O1 C131 H13L 111.2
C136 C131 H13L 111.2
O1 C131 H13M 111.2
C136 C131 H13M 111.2
H13L C131 H13M 109.1
C147 C148 H14A 109.7
C147 C148 H14B 109.2
H14A C148 H14B 109.5
C147 C148 H14C 109.4
H14A C148 H14C 109.5
H14B C148 H14C 109.5
N2 C147 C148 156(5)
C132 O1 C131 105(3)

loop_
_geom_bond_atom_site_label_1
_geom_bond_atom_site_label_2
_geom_bond_distance
C7 C67 1.37(3)
C7 C6 1.38(3)
C7 H7 0.9500
C67 C32 1.36(3)
C67 H67 0.9500
C32 C8 1.34(3)
C32 H32 0.9500
C8 C21 1.40(3)
C8 H8 0.9500
C6 C21 1.44(2)
C6 H6 0.9500
Au7 P7 2.270(4)
Au7 S4 2.339(4)
Au7 Au6 2.9746(10)
Au7 Au8 3.1704(13)
Au10 S2 2.303(4)
Au10 S1 2.312(4)
Au10 Au9 3.0816(13)
Au6 P6 2.259(4)
Au6 S4 2.333(4)
Au6 Au5 3.1369(11)
Au3 P3 2.273(4)
Au3 S3 2.319(4)
Au3 Au2 3.0439(11)
Au3 Au4 3.0648(13)
Au3 Au9 3.3475(12)
Au8 P8 2.267(4)
Au8 S1 2.322(4)
Au8 Au1 3.1084(13)
Au8 Au9 3.3182(12)
Au1 P1 2.269(4)
Au1 S1 2.321(4)
Au1 Au2 3.0737(13)
Au4 P4 2.268(4)
Au4 S2 2.336(4)
Au4 Au5 3.0990(16)
Au4 Au9 3.1470(11)
Au5 P5 2.263(4)
Au5 S2 2.319(4)
Au9 S4 2.296(4)
Au9 S3 2.302(4)
Au2 P2 2.266(4)
Au2 S3 2.324(4)
P8 C19 1.826(17)
P8 C11 1.841(17)
P8 C47 1.838(17)
P7 C58 1.797(17)
P7 C11 1.803(17)
P7 C14 1.836(17)
P4 C35 1.80(2)
P4 C87 1.83(2)
P4 C44 1.836(18)
P2 C56 1.806(19)
P2 C63 1.813(19)
P2 C33 1.818(19)
P5 C21 1.825(19)
P5 C51 1.834(17)
P5 C29 1.841(18)
P6 C28 1.821(17)
P6 C51 1.825(16)
P6 C10 1.827(17)
P3 C34 1.797(19)
P3 C59 1.81(2)
P3 C44 1.85(2)
P1 C48 1.80(2)
P1 C33 1.838(19)
P1 C24 1.85(2)
P10 F10 1.560(14)
P10 F7 1.590(14)
P10 F11 1.596(11)
P10 F12 1.606(11)
P10 F9 1.607(12)
P10 F8 1.621(12)
P9 F3 1.540(19)
P9 F4 1.56(2)
P9 F1 1.60(3)
P9 F5 1.600(15)
P9 F6 1.614(18)
P9 F2 1.611(18)
C11 C20 1.32(2)
C14 C75 1.32(3)
C14 C15 1.41(3)
C15 C50 1.35(2)
C15 H15 0.9500
C16 C76 1.37(3)
C16 C35 1.42(3)
C16 H16 0.9500
C19 C94 1.35(3)
C19 C25 1.41(2)
C20 H20A 0.9500
C20 H20B 0.9500
C22 C24 1.33(3)
C22 C98 1.38(3)
C22 H22 0.9500
C24 C68 1.38(3)
C25 C31 1.38(2)
C25 H25 0.9500
C27 C72 1.37(3)
C27 C56 1.43(3)
C27 H27 0.9500
C29 C93 1.38(3)
C29 C90 1.38(3)
C31 C85 1.34(3)
C31 H31 0.9500
C33 C52 1.34(3)
C34 C112 1.32(3)
C34 C55 1.41(3)
C35 C101 1.40(3)
C36 C58 1.37(2)
C36 C46 1.39(2)
C36 H36 0.9500
C37 C63 1.36(3)
C37 C122 1.36(3)
C37 H37 0.9500
C38 C97 1.36(3)
C38 C47 1.41(2)
C38 H38 0.9500
C42 C44 1.29(3)
C42 H42A 0.9500
C42 H42B 0.9500
C43 C49 1.35(3)
C43 C74 1.44(3)
C43 H43 0.9500
C45 C51 1.31(2)
C45 H45A 0.9500
C45 H45B 0.9500
C46 C74 1.38(3)
C46 H46 0.9500
C47 C65 1.34(2)
C48 C120 1.35(3)
C48 C69 1.36(3)
C49 C58 1.46(3)
C49 H49 0.9500
C50 C82 1.40(3)
C50 H50 0.9500
C52 H52A 0.9500
C52 H52B 0.9500
C55 C106 1.38(3)
C55 H55 0.9500
C56 C64 1.36(3)
C63 C84 1.45(3)
C64 C99 1.36(3)
C64 H64 0.9500
C65 C105 1.43(3)
C65 H65 0.9500
C68 C95 1.44(3)
C68 H68 0.9500
C69 C108 1.40(3)
C69 H69 0.9500
C72 C73 1.46(3)
C72 H72 0.9500
C73 C99 1.38(3)
C73 H73 0.9500
C74 H74 0.9500
C75 C79 1.41(3)
C75 H75 0.9500
C76 C119 1.36(3)
C76 H76 0.9500
C77 C87 1.36(3)
C77 C89 1.40(3)
C77 H77 0.9500
C79 C82 1.36(3)
C79 H79 0.9500
C81 C86 1.37(3)
C81 C103 1.40(3)
C81 H81 0.9500
C82 H82 0.9500
C84 C96 1.42(3)
C84 H84 0.9500
C85 C109 1.44(3)
C85 H85 0.9500
C86 C89 1.39(3)
C86 H86 0.9500
C87 C103 1.41(3)
C89 H89 0.9500
C90 C92 1.40(3)
C90 H90 0.9500
C92 C114 1.33(3)
C92 H92 0.9500
C93 C116 1.44(3)
C93 H93 0.9500
C94 C109 1.38(3)
C94 H94 0.9500
C95 C111 1.23(3)
C95 H95 0.9500
C96 C115 1.39(3)
C96 H96 0.9500
C97 C113 1.42(3)
C97 H97 0.9500
C98 C111 1.41(3)
C98 H98 0.9500
C99 H99 0.9500
N3 C124 1.18(2)
C101 C102 1.36(3)
C101 H101 0.9500
C102 C119 1.46(3)
C102 H102 0.9500
C103 H103 0.9500
C104 C106 1.35(3)
C104 C128 1.38(3)
C104 H104 0.9500
C105 C113 1.43(3)
C105 H105 0.9500
C106 H106 0.9500
C108 C117 1.35(3)
C108 H108 0.9500
C109 H109 0.9500
C111 H111 0.9500
C112 C128 1.36(3)
C112 H112 0.9500
C113 H113 0.9500
C114 C116 1.48(3)
C114 H114 0.9500
C115 C122 1.36(3)
C115 H115 0.9500
C116 H116 0.9500
C117 C123 1.42(3)
C117 H117 0.9500
C118 C124 1.49(2)
C118 H11A 0.9800
C118 H11B 0.9800
C118 H11C 0.9800
C119 H119 0.9500
C120 C123 1.38(3)
C120 H120 0.9500
C122 H122 0.9500
C123 H123 0.9500
N1 C126 1.18(3)
C126 C130 1.49(3)
C128 H128 0.9500
C130 H13A 0.9800
C130 H13B 0.9800
C130 H13C 0.9800
C132 O1 1.449(17)
C132 C135 1.546(18)
C132 H13D 0.9900
C132 H13E 0.9900
C135 H13F 0.9800
C135 H13G 0.9800
C135 H13H 0.9800
C136 C131 1.56(2)
C136 H13I 0.9800
C136 H13J 0.9800
C136 H13K 0.9800
C28 C138 1.38(2)
C28 C57 1.38(2)
C57 C60 1.36(3)
C57 H57 0.9500
C60 C61 1.42(3)
C60 H60 0.9500
C61 C70 1.37(3)
C61 H61 0.9500
C70 C138 1.38(3)
C70 H70 0.9500
C138 H138 0.9500
C91 C146 1.36(3)
C91 C59 1.36(3)
C91 H91 0.9500
C59 C26 1.36(3)
C26 C144 1.36(3)
C26 H26 0.9500
C144 C145 1.39(3)
C144 H144 0.9500
C145 C146 1.37(3)
C145 H145 0.9500
C146 H146 0.9500
C10 C5 1.36(2)
C10 C1 1.36(2)
C1 C2 1.39(2)
C1 H1 0.9500
C5 C4 1.40(3)
C5 H5 0.9500
C3 C2 1.39(2)
C3 C4 1.38(3)
C3 H3 0.9500
C2 H2 0.9500
C4 H4 0.9500
C131 O1 1.46(2)
C131 H13L 0.9900
C131 H13M 0.9900
N2 C147 1.20(3)
C148 C147 1.51(3)
C148 H14A 0.9800
C148 H14B 0.9800
C148 H14C 0.9800

loop_
_geom_torsion_atom_site_label_1
_geom_torsion_atom_site_label_2
_geom_torsion_atom_site_label_3
_geom_torsion_atom_site_label_4
_geom_torsion
C6 C7 C67 C32 -2(3)
C7 C67 C32 C8 2(3)
C67 C32 C8 C21 -4(3)
C67 C7 C6 C21 3(2)
P7 Au7 Au6 P6 -12.27(19)
S4 Au7 Au6 P6 161.17(18)
Au8 Au7 Au6 P6 -102.01(13)
P7 Au7 Au6 S4 -173.44(18)
Au8 Au7 Au6 S4 96.82(12)
P7 Au7 Au6 Au5 152.86(14)
S4 Au7 Au6 Au5 -33.70(13)
Au8 Au7 Au6 Au5 63.13(5)
P7 Au7 Au8 P8 44.59(14)
S4 Au7 Au8 P8 -136.10(13)
Au6 Au7 Au8 P8 173.49(10)
P7 Au7 Au8 S1 -117.02(15)
S4 Au7 Au8 S1 62.28(14)
Au6 Au7 Au8 S1 11.87(11)
P7 Au7 Au8 Au1 -159.20(11)
S4 Au7 Au8 Au1 20.10(10)
Au6 Au7 Au8 Au1 -30.31(6)
P7 Au7 Au8 Au9 164.14(10)
S4 Au7 Au8 Au9 -16.56(8)
Au6 Au7 Au8 Au9 -66.97(4)
P8 Au8 Au1 P1 23.6(2)
S1 Au8 Au1 P1 177.8(2)
Au7 Au8 Au1 P1 -125.69(16)
Au9 Au8 Au1 P1 -92.94(16)
P8 Au8 Au1 S1 -154.19(18)
Au7 Au8 Au1 S1 56.49(14)
Au9 Au8 Au1 S1 89.23(14)
P8 Au8 Au1 Au2 102.11(13)
S1 Au8 Au1 Au2 -103.70(14)
Au7 Au8 Au1 Au2 -47.21(6)
Au9 Au8 Au1 Au2 -14.47(2)
P3 Au3 Au4 P4 48.96(15)
S3 Au3 Au4 P4 -132.47(14)
Au2 Au3 Au4 P4 178.04(10)
Au9 Au3 Au4 P4 -118.84(11)
P3 Au3 Au4 S2 -109.08(15)
S3 Au3 Au4 S2 69.50(14)
Au2 Au3 Au4 S2 20.01(10)
Au9 Au3 Au4 S2 83.13(10)
P3 Au3 Au4 Au5 -138.32(12)
S3 Au3 Au4 Au5 40.25(11)
Au2 Au3 Au4 Au5 -9.23(5)
Au9 Au3 Au4 Au5 53.88(5)
P3 Au3 Au4 Au9 167.80(11)
S3 Au3 Au4 Au9 -13.63(10)
Au2 Au3 Au4 Au9 -63.12(3)
P4 Au4 Au5 P5 27.0(2)
S2 Au4 Au5 P5 177.32(18)
Au3 Au4 Au5 P5 -143.54(14)
Au9 Au4 Au5 P5 -96.15(14)
P4 Au4 Au5 S2 -150.31(18)
Au3 Au4 Au5 S2 39.14(13)
Au9 Au4 Au5 S2 86.53(12)
P4 Au4 Au5 Au6 100.95(14)
S2 Au4 Au5 Au6 -108.74(12)
Au3 Au4 Au5 Au6 -69.60(6)
Au9 Au4 Au5 Au6 -22.21(3)
P6 Au6 Au5 P5 -43.78(15)
S4 Au6 Au5 P5 122.59(15)
Au7 Au6 Au5 P5 148.13(11)
P6 Au6 Au5 S2 132.79(15)
S4 Au6 Au5 S2 -60.84(15)
Au7 Au6 Au5 S2 -35.30(12)
P6 Au6 Au5 Au4 -179.33(10)
S4 Au6 Au5 Au4 -12.96(10)
Au7 Au6 Au5 Au4 12.58(5)
S2 Au10 Au9 S4 -85.69(13)
S1 Au10 Au9 S4 93.81(14)
S2 Au10 Au9 S3 93.86(14)
S1 Au10 Au9 S3 -86.65(14)
S2 Au10 Au9 Au4 -2.04(10)
S1 Au10 Au9 Au4 177.46(10)
S2 Au10 Au9 Au8 -177.33(10)
S1 Au10 Au9 Au8 2.16(10)
S2 Au10 Au9 Au3 49.86(10)
S1 Au10 Au9 Au3 -130.65(10)
P4 Au4 Au9 S4 -84.01(15)
S2 Au4 Au9 S4 100.92(14)
Au3 Au4 Au9 S4 -151.61(9)
Au5 Au4 Au9 S4 52.99(10)
P4 Au4 Au9 S3 81.25(15)
S2 Au4 Au9 S3 -93.82(14)
Au3 Au4 Au9 S3 13.65(10)
Au5 Au4 Au9 S3 -141.75(10)
P4 Au4 Au9 Au10 177.08(11)
S2 Au4 Au9 Au10 2.00(10)
Au3 Au4 Au9 Au10 109.48(4)
Au5 Au4 Au9 Au10 -45.92(3)
P4 Au4 Au9 Au8 -175.88(11)
S2 Au4 Au9 Au8 9.04(10)
Au3 Au4 Au9 Au8 116.52(5)
Au5 Au4 Au9 Au8 -38.89(5)
P4 Au4 Au9 Au3 67.60(12)
S2 Au4 Au9 Au3 -107.48(10)
Au5 Au4 Au9 Au3 -155.40(3)
P8 Au8 Au9 S4 80.34(14)
S1 Au8 Au9 S4 -98.40(13)
Au1 Au8 Au9 S4 -146.36(9)
Au7 Au8 Au9 S4 16.79(9)
P8 Au8 Au9 S3 -85.52(14)
S1 Au8 Au9 S3 95.74(14)
Au1 Au8 Au9 S3 47.78(9)
Au7 Au8 Au9 S3 -149.06(9)
P8 Au8 Au9 Au10 176.60(10)
S1 Au8 Au9 Au10 -2.14(10)
Au1 Au8 Au9 Au10 -50.10(3)
Au7 Au8 Au9 Au10 113.05(3)
P8 Au8 Au9 Au4 169.45(10)
S1 Au8 Au9 Au4 -9.29(11)
Au1 Au8 Au9 Au4 -57.25(5)
Au7 Au8 Au9 Au4 105.91(5)
P8 Au8 Au9 Au3 -105.14(11)
S1 Au8 Au9 Au3 76.12(11)
Au1 Au8 Au9 Au3 28.16(3)
Au7 Au8 Au9 Au3 -168.69(3)
P3 Au3 Au9 S4 21.5(2)
S3 Au3 Au9 S4 -158.56(19)
Au2 Au3 Au9 S4 151.36(12)
Au4 Au3 Au9 S4 41.19(13)
P3 Au3 Au9 S3 -179.9(2)
Au2 Au3 Au9 S3 -50.08(14)
Au4 Au3 Au9 S3 -160.25(14)
P3 Au3 Au9 Au10 -83.85(17)
S3 Au3 Au9 Au10 96.05(14)
Au2 Au3 Au9 Au10 45.96(2)
Au4 Au3 Au9 Au10 -64.21(3)
P3 Au3 Au9 Au4 -19.64(17)
S3 Au3 Au9 Au4 160.25(14)
Au2 Au3 Au9 Au4 110.17(4)
P3 Au3 Au9 Au8 -150.86(17)
S3 Au3 Au9 Au8 29.03(14)
Au2 Au3 Au9 Au8 -21.05(3)
Au4 Au3 Au9 Au8 -131.22(4)
P3 Au3 Au2 P2 -9.3(2)
S3 Au3 Au2 P2 164.98(18)
Au4 Au3 Au2 P2 -97.16(14)
Au9 Au3 Au2 P2 -150.84(14)
P3 Au3 Au2 S3 -174.28(18)
Au4 Au3 Au2 S3 97.86(12)
Au9 Au3 Au2 S3 44.18(12)
P3 Au3 Au2 Au1 147.41(14)
S3 Au3 Au2 Au1 -38.31(12)
Au4 Au3 Au2 Au1 59.56(5)
Au9 Au3 Au2 Au1 5.88(4)
P1 Au1 Au2 P2 -55.36(15)
S1 Au1 Au2 P2 122.22(14)
Au8 Au1 Au2 P2 170.81(10)
P1 Au1 Au2 S3 113.48(15)
S1 Au1 Au2 S3 -68.94(14)
Au8 Au1 Au2 S3 -20.35(9)
P1 Au1 Au2 Au3 141.76(12)
S1 Au1 Au2 Au3 -40.66(11)
Au8 Au1 Au2 Au3 7.93(5)
S1 Au8 P8 C19 -56.7(8)
Au1 Au8 P8 C19 18.5(6)
Au7 Au8 P8 C19 -176.3(6)
Au9 Au8 P8 C19 127.1(6)
S1 Au8 P8 C11 58.5(7)
Au1 Au8 P8 C11 133.7(6)
Au7 Au8 P8 C11 -61.1(6)
Au9 Au8 P8 C11 -117.7(6)
S1 Au8 P8 C47 174.3(7)
Au1 Au8 P8 C47 -110.5(6)
Au7 Au8 P8 C47 54.8(6)
Au9 Au8 P8 C47 -1.9(6)
S4 Au9 S3 Au3 89.0(5)
Au10 Au9 S3 Au3 -89.29(11)
Au4 Au9 S3 Au3 -16.47(11)
Au8 Au9 S3 Au3 -158.76(10)
S4 Au9 S3 Au2 171.4(4)
Au10 Au9 S3 Au2 -6.85(14)
Au4 Au9 S3 Au2 65.96(14)
Au8 Au9 S3 Au2 -76.33(13)
Au3 Au9 S3 Au2 82.43(14)
P3 Au3 S3 Au9 179(100)
Au2 Au3 S3 Au9 106.55(14)
Au4 Au3 S3 Au9 17.02(12)
P3 Au3 S3 Au2 72.6(18)
Au4 Au3 S3 Au2 -89.53(9)
Au9 Au3 S3 Au2 -106.55(14)
P2 Au2 S3 Au9 167.8(6)
Au3 Au2 S3 Au9 -90.55(15)
Au1 Au2 S3 Au9 67.07(14)
P2 Au2 S3 Au3 -101.6(7)
Au1 Au2 S3 Au3 157.62(7)
S4 Au7 P7 C58 47.3(17)
Au6 Au7 P7 C58 127.4(6)
Au8 Au7 P7 C58 -140.5(6)
S4 Au7 P7 C11 166.5(15)
Au6 Au7 P7 C11 -113.3(6)
Au8 Au7 P7 C11 -21.2(6)
S4 Au7 P7 C14 -74.9(16)
Au6 Au7 P7 C14 5.2(7)
Au8 Au7 P7 C14 97.3(6)
S2 Au4 P4 C35 162.8(8)
Au3 Au4 P4 C35 54.4(8)
Au5 Au4 P4 C35 -120.7(8)
Au9 Au4 P4 C35 -4.1(8)
S2 Au4 P4 C87 -65.3(8)
Au3 Au4 P4 C87 -173.8(7)
Au5 Au4 P4 C87 11.2(7)
Au9 Au4 P4 C87 127.8(6)
S2 Au4 P4 C44 46.2(8)
Au3 Au4 P4 C44 -62.2(6)
Au5 Au4 P4 C44 122.7(6)
Au9 Au4 P4 C44 -120.7(6)
S3 Au9 S4 Au6 172.1(4)
Au10 Au9 S4 Au6 -9.59(14)
Au4 Au9 S4 Au6 -80.88(13)
Au8 Au9 S4 Au6 60.18(13)
Au3 Au9 S4 Au6 -114.14(13)
S3 Au9 S4 Au7 91.0(5)
Au10 Au9 S4 Au7 -90.73(10)
Au4 Au9 S4 Au7 -162.03(11)
Au8 Au9 S4 Au7 -20.96(11)
Au3 Au9 S4 Au7 164.71(4)
P6 Au6 S4 Au9 -178.5(4)
Au7 Au6 S4 Au9 -93.95(16)
Au5 Au6 S4 Au9 66.12(14)
P6 Au6 S4 Au7 -84.5(5)
Au5 Au6 S4 Au7 160.07(7)
P7 Au7 S4 Au9 -165.7(14)
Au6 Au7 S4 Au9 110.02(16)
Au8 Au7 S4 Au9 22.11(11)
P7 Au7 S4 Au6 84.3(15)
Au8 Au7 S4 Au6 -87.91(9)
S3 Au2 P2 C56 62.0(10)
Au3 Au2 P2 C56 -29.6(7)
Au1 Au2 P2 C56 164.3(6)
S3 Au2 P2 C63 -175.7(9)
Au3 Au2 P2 C63 92.7(7)
Au1 Au2 P2 C63 -73.3(7)
S3 Au2 P2 C33 -53.8(10)
Au3 Au2 P2 C33 -145.4(6)
Au1 Au2 P2 C33 48.6(7)
S2 Au5 P5 C21 174.2(19)
Au4 Au5 P5 C21 23.3(6)
Au6 Au5 P5 C21 -58.5(6)
S2 Au5 P5 C51 -67(2)
Au4 Au5 P5 C51 142.0(6)
Au6 Au5 P5 C51 60.2(6)
S2 Au5 P5 C29 50(2)
Au4 Au5 P5 C29 -100.5(7)
Au6 Au5 P5 C29 177.8(7)
S2 Au10 S1 Au1 -100.9(8)
Au9 Au10 S1 Au1 82.19(11)
S2 Au10 S1 Au8 173.9(8)
Au9 Au10 S1 Au8 -2.98(14)
P1 Au1 S1 Au10 109(3)
Au2 Au1 S1 Au10 -16.40(13)
Au8 Au1 S1 Au10 -103.50(16)
P1 Au1 S1 Au8 -147(3)
Au2 Au1 S1 Au8 87.11(10)
P8 Au8 S1 Au10 -173.7(3)
Au1 Au8 S1 Au10 94.03(16)
Au7 Au8 S1 Au10 -59.95(15)
Au9 Au8 S1 Au10 2.75(13)
P8 Au8 S1 Au1 92.3(4)
Au7 Au8 S1 Au1 -153.98(6)
Au9 Au8 S1 Au1 -91.27(9)
S4 Au6 P6 C28 22.1(8)
Au7 Au6 P6 C28 -50.8(6)
Au5 Au6 P6 C28 138.2(6)
S4 Au6 P6 C51 -94.3(8)
Au7 Au6 P6 C51 -167.2(6)
Au5 Au6 P6 C51 21.8(6)
S4 Au6 P6 C10 144.0(7)
Au7 Au6 P6 C10 71.1(6)
Au5 Au6 P6 C10 -99.9(6)
S3 Au3 P3 C34 -75.3(19)
Au2 Au3 P3 C34 -6.4(7)
Au4 Au3 P3 C34 87.0(7)
Au9 Au3 P3 C34 103.8(7)
S3 Au3 P3 C59 50(2)
Au2 Au3 P3 C59 118.9(8)
Au4 Au3 P3 C59 -147.7(8)
Au9 Au3 P3 C59 -131.0(8)
S3 Au3 P3 C44 169.2(18)
Au2 Au3 P3 C44 -121.9(7)
Au4 Au3 P3 C44 -28.5(7)
Au9 Au3 P3 C44 -11.7(7)
S1 Au1 P1 C48 54(3)
Au2 Au1 P1 C48 -179.5(8)
Au8 Au1 P1 C48 -91.5(8)
S1 Au1 P1 C33 -68(3)
Au2 Au1 P1 C33 58.2(7)
Au8 Au1 P1 C33 146.2(7)
S1 Au1 P1 C24 177(45)
Au2 Au1 P1 C24 -57.0(7)
Au8 Au1 P1 C24 31.0(8)
C58 P7 C11 C20 -83.4(16)
C14 P7 C11 C20 30.4(17)
Au7 P7 C11 C20 152.9(13)
C58 P7 C11 P8 106.0(10)
C14 P7 C11 P8 -140.2(9)
Au7 P7 C11 P8 -17.7(10)
C19 P8 C11 C20 17.5(17)
C47 P8 C11 C20 132.1(15)
Au8 P8 C11 C20 -103.2(15)
C19 P8 C11 P7 -172.2(9)
C47 P8 C11 P7 -57.6(10)
Au8 P8 C11 P7 67.1(9)
C58 P7 C14 C75 2.7(19)
C11 P7 C14 C75 -110.5(17)
Au7 P7 C14 C75 128.5(15)
C58 P7 C14 C15 -178.4(13)
C11 P7 C14 C15 68.4(15)
Au7 P7 C14 C15 -52.6(15)
C75 C14 C15 C50 -2(3)
P7 C14 C15 C50 179.3(13)
C11 P8 C19 C94 -127.7(15)
C47 P8 C19 C94 120.5(15)
Au8 P8 C19 C94 -13.1(16)
C11 P8 C19 C25 55.0(16)
C47 P8 C19 C25 -56.8(16)
Au8 P8 C19 C25 169.6(12)
C98 C22 C24 C68 -8(3)
C98 C22 C24 P1 176.1(18)
C48 P1 C24 C22 -85(2)
C33 P1 C24 C22 28(2)
Au1 P1 C24 C22 147.0(16)
C48 P1 C24 C68 99.1(18)
C33 P1 C24 C68 -148.1(17)
Au1 P1 C24 C68 -28.7(19)
C94 C19 C25 C31 1(3)
P8 C19 C25 C31 178.1(13)
C21 P5 C29 C93 -129.6(16)
C51 P5 C29 C93 117.1(16)
Au5 P5 C29 C93 -1.7(18)
C21 P5 C29 C90 47.6(18)
C51 P5 C29 C90 -65.7(18)
Au5 P5 C29 C90 175.5(14)
C19 C25 C31 C85 -1(3)
C56 P2 C33 C52 44(2)
C63 P2 C33 C52 -70.3(19)
Au2 P2 C33 C52 163.6(16)
C56 P2 C33 P1 -139.4(10)
C63 P2 C33 P1 106.8(11)
Au2 P2 C33 P1 -19.3(11)
C48 P1 C33 C52 11(2)
C24 P1 C33 C52 -99.2(18)
Au1 P1 C33 C52 137.7(16)
C48 P1 C33 P2 -165.8(10)
C24 P1 C33 P2 83.7(12)
Au1 P1 C33 P2 -39.4(11)
C59 P3 C34 C112 172.5(18)
C44 P3 C34 C112 60(2)
Au3 P3 C34 C112 -61(2)
C59 P3 C34 C55 -21(2)
C44 P3 C34 C55 -133.1(17)
Au3 P3 C34 C55 106.0(17)
C76 C16 C35 C101 -3(3)
C76 C16 C35 P4 179.4(16)
C87 P4 C35 C101 80.0(19)
C44 P4 C35 C101 -33(2)
Au4 P4 C35 C101 -147.4(15)
C87 P4 C35 C16 -102.8(17)
C44 P4 C35 C16 144.4(16)
Au4 P4 C35 C16 29.7(19)
C35 P4 C44 C42 124.6(19)
C87 P4 C44 C42 8(2)
Au4 P4 C44 C42 -108.4(18)
C35 P4 C44 P3 -67.7(12)
C87 P4 C44 P3 175.9(10)
Au4 P4 C44 P3 59.3(10)
C34 P3 C44 C42 38(2)
C59 P3 C44 C42 -78.0(19)
Au3 P3 C44 C42 158.2(16)
C34 P3 C44 P4 -129.8(10)
C59 P3 C44 P4 114.2(11)
Au3 P3 C44 P4 -9.6(12)
C58 C36 C46 C74 0(3)
C97 C38 C47 C65 -4(3)
C97 C38 C47 P8 175.3(13)
C19 P8 C47 C65 -102.0(15)
C11 P8 C47 C65 145.3(14)
Au8 P8 C47 C65 29.4(16)
C19 P8 C47 C38 78.8(15)
C11 P8 C47 C38 -33.9(15)
Au8 P8 C47 C38 -149.8(12)
C33 P1 C48 C120 89.4(19)
C24 P1 C48 C120 -161.7(18)
Au1 P1 C48 C120 -34(2)
C33 P1 C48 C69 -95(2)
C24 P1 C48 C69 14(2)
Au1 P1 C48 C69 142.0(18)
C74 C43 C49 C58 6(3)
C14 C15 C50 C82 -2(3)
C28 P6 C51 C45 89.0(18)
C10 P6 C51 C45 -23.1(19)
Au6 P6 C51 C45 -150.7(15)
C28 P6 C51 P5 -104.7(10)
C10 P6 C51 P5 143.2(9)
Au6 P6 C51 P5 15.5(11)
C21 P5 C51 C45 -135.0(16)
C29 P5 C51 C45 -22.3(19)
Au5 P5 C51 C45 101.8(16)
C21 P5 C51 P6 58.3(12)
C29 P5 C51 P6 171.0(10)
Au5 P5 C51 P6 -64.9(10)
C112 C34 C55 C106 -6(3)
P3 C34 C55 C106 -173.7(16)
C72 C27 C56 C64 2(3)
C72 C27 C56 P2 175.8(15)
C63 P2 C56 C64 -150.8(16)
C33 P2 C56 C64 94.2(18)
Au2 P2 C56 C64 -23.6(18)
C63 P2 C56 C27 35.3(18)
C33 P2 C56 C27 -79.7(17)
Au2 P2 C56 C27 162.6(13)
C46 C36 C58 C49 2(3)
C46 C36 C58 P7 -177.4(13)
C43 C49 C58 C36 -5(2)
C43 C49 C58 P7 174.5(13)
C11 P7 C58 C36 29.1(17)
C14 P7 C58 C36 -84.1(16)
Au7 P7 C58 C36 150.7(13)
C11 P7 C58 C49 -149.9(13)
C14 P7 C58 C49 96.9(14)
Au7 P7 C58 C49 -28.4(15)
C122 C37 C63 C84 3(3)
C122 C37 C63 P2 -177.3(16)
C56 P2 C63 C37 79.4(17)
C33 P2 C63 C37 -167.7(15)
Au2 P2 C63 C37 -45.7(17)
C56 P2 C63 C84 -100.8(16)
C33 P2 C63 C84 12.2(18)
Au2 P2 C63 C84 134.1(14)
C27 C56 C64 C99 -6(3)
P2 C56 C64 C99 179.8(15)
C38 C47 C65 C105 6(3)
P8 C47 C65 C105 -173.2(13)
C22 C24 C68 C95 5(3)
P1 C24 C68 C95 -179.1(15)
C120 C48 C69 C108 -7(3)
P1 C48 C69 C108 177.1(17)
C56 C27 C72 C73 1(3)
C27 C72 C73 C99 1(3)
C36 C46 C74 C43 1(3)
C49 C43 C74 C46 -4(3)
C15 C14 C75 C79 2(3)
P7 C14 C75 C79 -178.6(14)
C35 C16 C76 C119 3(3)
C14 C75 C79 C82 1(3)
C75 C79 C82 C50 -5(3)
C15 C50 C82 C79 6(3)
C37 C63 C84 C96 -4(3)
P2 C63 C84 C96 176.0(15)
C25 C31 C85 C109 -1(3)
C103 C81 C86 C89 9(3)
C89 C77 C87 C103 -1(3)
C89 C77 C87 P4 177.0(14)
C35 P4 C87 C77 152.3(15)
C44 P4 C87 C77 -94.4(16)
Au4 P4 C87 C77 15.3(17)
C35 P4 C87 C103 -29.7(18)
C44 P4 C87 C103 83.6(17)
Au4 P4 C87 C103 -166.7(14)
C81 C86 C89 C77 -7(3)
C87 C77 C89 C86 3(3)
C93 C29 C90 C92 -1(3)
P5 C29 C90 C92 -178.4(15)
C29 C90 C92 C114 -2(3)
C90 C29 C93 C116 4(3)
P5 C29 C93 C116 -179.1(16)
C25 C19 C94 C109 1(3)
P8 C19 C94 C109 -176.0(14)
C24 C68 C95 C111 -3(3)
C63 C84 C96 C115 6(3)
C47 C38 C97 C113 1(3)
C24 C22 C98 C111 9(4)
C56 C64 C99 C73 8(3)
C72 C73 C99 C64 -6(3)
C16 C35 C101 C102 0(3)
P4 C35 C101 C102 177.3(17)
C35 C101 C102 C119 3(3)
C86 C81 C103 C87 -7(3)
C77 C87 C103 C81 3(3)
P4 C87 C103 C81 -175.3(14)
C47 C65 C105 C113 -5(3)
C128 C104 C106 C55 -2(3)
C34 C55 C106 C104 3(3)
C48 C69 C108 C117 5(3)
C19 C94 C109 C85 -3(3)
C31 C85 C109 C94 3(3)
C68 C95 C111 C98 4(4)
C22 C98 C111 C95 -7(4)
C55 C34 C112 C128 9(3)
P3 C34 C112 C128 176.7(19)
C38 C97 C113 C105 0(3)
C65 C105 C113 C97 2(3)
C90 C92 C114 C116 2(3)
C84 C96 C115 C122 -7(3)
C29 C93 C116 C114 -3(3)
C92 C114 C116 C93 0(3)
C69 C108 C117 C123 -2(3)
C16 C76 C119 C102 0(3)
C101 C102 C119 C76 -3(3)
C69 C48 C120 C123 6(4)
P1 C48 C120 C123 -178.3(18)
C96 C115 C122 C37 6(3)
C63 C37 C122 C115 -4(3)
C48 C120 C123 C117 -2(4)
C108 C117 C123 C120 0(4)
C34 C112 C128 C104 -8(4)
C106 C104 C128 C112 4(3)
S1 Au10 S2 Au5 -89.8(9)
Au9 Au10 S2 Au5 87.15(11)
S1 Au10 S2 Au4 -174.2(8)
Au9 Au10 S2 Au4 2.69(13)
P5 Au5 S2 Au10 103.5(19)
Au4 Au5 S2 Au10 -103.80(14)
Au6 Au5 S2 Au10 -22.97(14)
P5 Au5 S2 Au4 -152.7(19)
Au6 Au5 S2 Au4 80.83(10)
P4 Au4 S2 Au10 -170.4(3)
Au3 Au4 S2 Au10 -66.96(14)
Au5 Au4 S2 Au10 93.32(15)
Au9 Au4 S2 Au10 -2.63(13)
P4 Au4 S2 Au5 96.3(4)
Au3 Au4 S2 Au5 -160.29(6)
Au9 Au4 S2 Au5 -95.95(8)
C51 P6 C28 C138 -25.5(17)
C10 P6 C28 C138 87.7(16)
Au6 P6 C28 C138 -144.0(13)
C51 P6 C28 C57 154.8(13)
C10 P6 C28 C57 -92.0(14)
Au6 P6 C28 C57 36.4(15)
C138 C28 C57 C60 -3(3)
P6 C28 C57 C60 177.0(14)
C28 C57 C60 C61 1(3)
C57 C60 C61 C70 1(3)
C60 C61 C70 C138 -2(3)
C57 C28 C138 C70 2(3)
P6 C28 C138 C70 -178.0(13)
C61 C70 C138 C28 1(3)
C146 C91 C59 C26 5(4)
C146 C91 C59 P3 -177.3(19)
C34 P3 C59 C26 -70(2)
C44 P3 C59 C26 41(2)
Au3 P3 C59 C26 164.3(16)
C34 P3 C59 C91 112.0(18)
C44 P3 C59 C91 -136.9(18)
Au3 P3 C59 C91 -14(2)
C91 C59 C26 C144 -3(3)
P3 C59 C26 C144 178.5(17)
C59 C26 C144 C145 2(4)
C26 C144 C145 C146 -1(4)
C59 C91 C146 C145 -4(4)
C144 C145 C146 C91 2(3)
C28 P6 C10 C5 -37.2(16)
C51 P6 C10 C5 74.9(16)
Au6 P6 C10 C5 -162.3(12)
C28 P6 C10 C1 143.8(14)
C51 P6 C10 C1 -104.0(14)
Au6 P6 C10 C1 18.7(16)
C5 C10 C1 C2 2(3)
P6 C10 C1 C2 -179.3(13)
C32 C8 C21 C6 6(2)
C32 C8 C21 P5 -179.8(13)
C7 C6 C21 C8 -5(2)
C7 C6 C21 P5 -179.8(12)
C51 P5 C21 C8 42.3(17)
C29 P5 C21 C8 -69.9(16)
Au5 P5 C21 C8 161.4(13)
C51 P5 C21 C6 -143.0(13)
C29 P5 C21 C6 104.8(14)
Au5 P5 C21 C6 -23.9(14)
C1 C10 C5 C4 -1(3)
P6 C10 C5 C4 179.6(13)
C10 C1 C2 C3 -1(3)
C4 C3 C2 C1 1(3)
C2 C3 C4 C5 0(3)
C10 C5 C4 C3 1(3)
C135 C132 O1 C131 -175(4)
C136 C131 O1 C132 174(4)
